data_7040474
loop_
_publ_author_name
'Baldov\'i, Jos\'e J'
'Duan, Yan'
'Bustos, Carlos'
'Cardona-Serra, Salvador'
'Gouzerh, Pierre'
'Villanneau, Richard'
'Gontard, Geoffrey'
'Clemente-Juan, Juan M'
'Gaita-Ari\~no, Alejandro'
'Gim\'enez-Saiz, Carlos'
'Proust, Anna'
'Coronado, Eugenio'

_publ_section_title
;
 Single ion magnets based on lanthanoid polyoxomolybdate complexes.
;
_journal_issue 42
_journal_name_full 'Dalton transactions (Cambridge, England : 2003)'
_journal_page_first 16653
_journal_page_last 16660
_journal_paper_doi 10.1039/c6dt02258h
_journal_volume 45
_journal_year 2016
_chemical_formula_moiety 'Mo16 O52 Yb, 5(C16 H36 N), 8(C2 H3 N)'
_chemical_formula_sum 'C96 H204 Mo16 N13 O52 Yb'
_chemical_formula_weight 4080.80
_chemical_name_systematic
;
 ?
;
_chemical_properties_physical 'Moisture-sensitive, Efflorescent'
_space_group_IT_number 61
_symmetry_cell_setting orthorhombic
_symmetry_space_group_name_Hall '-P 2bc 2ac'
_symmetry_space_group_name_H-M 'P c a b'
_atom_sites_solution_hydrogens geom
_atom_sites_solution_primary direct
_atom_sites_solution_secondary difmap
_audit_creation_method SHELXL-97
_audit_update_record
;
2016-02-16 deposited with the CCDC.
2016-08-24 downloaded from the CCDC.
;
_cell_angle_alpha 90.00
_cell_angle_beta 90.00
_cell_angle_gamma 90.00
_cell_formula_units_Z 8
_cell_length_a 17.8722(3)
_cell_length_b 32.7932(5)
_cell_length_c 47.8651(7)
_cell_measurement_reflns_used 35645
_cell_measurement_temperature 120(2)
_cell_measurement_theta_max 28.1364
_cell_measurement_theta_min 3.1284
_cell_volume 28053.1(8)
_computing_cell_refinement
;
CrysAlisPro, Agilent Technologies,
Version 1.171.35.11 (release 16-05-2011 CrysAlis171 .NET)
(compiled May 16 2011,17:55:39)
;
_computing_data_collection
;
CrysAlisPro, Agilent Technologies,
Version 1.171.35.11 (release 16-05-2011 CrysAlis171 .NET)
(compiled May 16 2011,17:55:39)
;
_computing_data_reduction
;
CrysAlisPro, Agilent Technologies,
Version 1.171.35.11 (release 16-05-2011 CrysAlis171 .NET)
(compiled May 16 2011,17:55:39)
;
_computing_structure_refinement 'SHELXL-97 (Sheldrick, 1997)'
_diffrn_ambient_temperature 120(2)
_diffrn_detector_area_resol_mean 16.0267
_diffrn_measured_fraction_theta_full 0.998
_diffrn_measured_fraction_theta_max 0.953
_diffrn_measurement_details
;
  1 omega  -57.00  -16.80   0.6000   24.0000
omega____ theta____ kappa____ phi______ frames
    -      -26.6917  100.0000  -75.0000 67

  2 omega  -16.00   10.40   0.6000   24.0000
omega____ theta____ kappa____ phi______ frames
    -       27.6292 -100.0000  179.0000 44

  3 omega  -62.00   49.00   0.6000   24.0000
omega____ theta____ kappa____ phi______ frames
    -      -26.6917   57.0000  120.0000 185

  4 omega   41.00  118.40   0.6000   24.0000
omega____ theta____ kappa____ phi______ frames
    -       27.6292  178.0000  -60.0000 129

  5 omega   89.00  122.00   0.6000   24.0000
omega____ theta____ kappa____ phi______ frames
    -       27.6292  178.0000 -180.0000 55

  6 omega  -10.00  104.00   0.6000   24.0000
omega____ theta____ kappa____ phi______ frames
    -       27.6292   57.0000    0.0000 190

  7 omega  -10.00  104.00   0.6000   24.0000
omega____ theta____ kappa____ phi______ frames
    -       27.6292   57.0000 -120.0000 190

  8 omega  -57.00    6.00   0.6000   24.0000
omega____ theta____ kappa____ phi______ frames
    -       27.6292  -77.0000  -90.0000 105

  9 omega  -16.00  110.60   0.6000   24.0000
omega____ theta____ kappa____ phi______ frames
    -       27.6292   77.0000  120.0000 211

;
_diffrn_measurement_device_type 'SuperNova, Single source at offset), Sapphire3'
_diffrn_measurement_method '\w scans'
_diffrn_orient_matrix_UB_11 -0.0211738000
_diffrn_orient_matrix_UB_12 -0.0086605000
_diffrn_orient_matrix_UB_13 -0.0132307000
_diffrn_orient_matrix_UB_21 -0.0254794000
_diffrn_orient_matrix_UB_22 0.0111278000
_diffrn_orient_matrix_UB_23 -0.0033991000
_diffrn_orient_matrix_UB_31 0.0218437000
_diffrn_orient_matrix_UB_32 0.0045788000
_diffrn_orient_matrix_UB_33 -0.0167589000
_diffrn_radiation_monochromator mirror
_diffrn_radiation_source 'SuperNova (Mo) X-ray Source'
_diffrn_radiation_type 'Mo K\a'
_diffrn_radiation_wavelength 0.71073
_diffrn_reflns_av_R_equivalents 0.0912
_diffrn_reflns_av_sigmaI/netI 0.0606
_diffrn_reflns_limit_h_max 23
_diffrn_reflns_limit_h_min -22
_diffrn_reflns_limit_k_max 43
_diffrn_reflns_limit_k_min -43
_diffrn_reflns_limit_l_max 62
_diffrn_reflns_limit_l_min -60
_diffrn_reflns_number 298597
_diffrn_reflns_theta_full 27.00
_diffrn_reflns_theta_max 28.23
_diffrn_reflns_theta_min 3.06
_exptl_absorpt_coefficient_mu 2.118
_exptl_absorpt_correction_T_max 1.00000
_exptl_absorpt_correction_T_min 0.78715
_exptl_absorpt_correction_type multi-scan
_exptl_absorpt_process_details
;
CrysAlisPro, Agilent Technologies,
Version 1.171.35.21 (release 20-01-2012 CrysAlis171 .NET)
(compiled Jan 23 2012,18:06:46)
Empirical absorption correction using spherical harmonics,
 implemented in SCALE3 ABSPACK scaling algorithm.
;
_exptl_crystal_colour colorless
_exptl_crystal_density_diffrn 1.932
_exptl_crystal_density_method 'not measured'
_exptl_crystal_description prism
_exptl_crystal_F_000 16232
_exptl_crystal_preparation 'Magnetic properties'
_exptl_crystal_size_max 0.2296
_exptl_crystal_size_mid 0.1783
_exptl_crystal_size_min 0.1755
_platon_squeeze_details
;
Crystals of YbMo8 are extremely efflorescent and solvent loss occurs 
immediately after they are separated from their mother solutions. Therefore, 
although the crystals were quickly covered with Paratone-N oil and placed in a 
stream of cooled nitrogen (120 K), some partial loss of solvent from the 
crystal could not be avoided. Some acetonitrile molecules were found in 
difference maps exhibiting large disorder and very high isotropic thermal 
factors. As they could not be modeled satisfactorily using atomic sites, 
they were removed from the atomic list and their diffuse contribution was 
treated with the SQUEEZE program. This procedure gave void volumes and 
electron numbers per unit cell which correspond to 8 acetonitrile molecules, 
which were added to the formula unit of compound YbMo8.
;
_refine_diff_density_max 2.179
_refine_diff_density_min -1.930
_refine_diff_density_rms 0.256
_refine_ls_extinction_method none
_refine_ls_goodness_of_fit_ref 1.093
_refine_ls_hydrogen_treatment noref
_refine_ls_matrix_type fullcycle
_refine_ls_number_parameters 1288
_refine_ls_number_reflns 32999
_refine_ls_number_restraints 47
_refine_ls_restrained_S_all 1.092
_refine_ls_R_factor_all 0.1410
_refine_ls_R_factor_gt 0.1134
_refine_ls_shift/su_max 0.015
_refine_ls_shift/su_mean 0.000
_refine_ls_structure_factor_coef Fsqd
_refine_ls_weighting_details 'calc w=1/[\s^2^(Fo^2^)+(0.0218P)^2^+1325.6974P] where P=(Fo^2^+2Fc^2^)/3'
_refine_ls_weighting_scheme calc
_refine_ls_wR_factor_gt 0.2363
_refine_ls_wR_factor_ref 0.2469
_reflns_number_gt 23700
_reflns_number_total 32999
_reflns_threshold_expression >2sigma(I)
_cod_data_source_file c6dt02258h2.cif
_cod_data_source_block YbMo8
_cod_depositor_comments 'Adding full bibliography for 7040469--7040479.cif.'
_cod_database_code 7040474

loop_
_symmetry_equiv_pos_as_xyz
'x, y, z'
'-x, -y+1/2, z+1/2'
'x+1/2, -y, -z+1/2'
'-x+1/2, y+1/2, -z'
'-x, -y, -z'
'x, y-1/2, -z-1/2'
'-x-1/2, y, z-1/2'
'x-1/2, -y-1/2, z'

loop_
_atom_site_label
_atom_site_type_symbol
_atom_site_fract_x
_atom_site_fract_y
_atom_site_fract_z
_atom_site_U_iso_or_equiv
_atom_site_adp_type
_atom_site_occupancy
_atom_site_symmetry_multiplicity
_atom_site_calc_flag
_atom_site_refinement_flags
Mo1 Mo 0.52357(8) 0.37957(4) 0.15242(3) 0.040 Uani 1 1 d .
Mo2 Mo 0.39877(7) 0.44263(4) 0.12964(2) 0.034 Uani 1 1 d .
Mo3 Mo 0.48566(7) 0.44822(4) 0.07078(2) 0.033 Uani 1 1 d .
Mo4 Mo 0.60996(8) 0.38567(4) 0.09366(3) 0.039 Uani 1 1 d .
Mo5 Mo 0.76505(7) 0.51427(4) 0.17213(3) 0.038 Uani 1 1 d .
Mo6 Mo 0.61281(8) 0.55315(4) 0.19599(3) 0.040 Uani 1 1 d .
Mo7 Mo 0.58306(7) 0.59752(4) 0.13709(3) 0.037 Uani 1 1 d .
Mo8 Mo 0.73619(7) 0.55872(4) 0.11324(3) 0.035 Uani 1 1 d .
Mo9 Mo 0.34432(9) 0.34590(4) 0.15135(3) 0.046 Uani 1 1 d .
Mo10 Mo 0.21409(8) 0.40875(5) 0.12814(3) 0.047 Uani 1 1 d .
Mo11 Mo 0.30598(8) 0.41488(4) 0.06870(3) 0.040 Uani 1 1 d .
Mo12 Mo 0.43127(8) 0.35227(4) 0.09209(3) 0.039 Uani 1 1 d .
Mo13 Mo 0.89805(8) 0.58151(5) 0.15085(3) 0.048 Uani 1 1 d .
Mo14 Mo 0.74359(8) 0.61941(4) 0.17378(3) 0.042 Uani 1 1 d .
Mo15 Mo 0.71323(8) 0.66438(4) 0.11424(3) 0.045 Uani 1 1 d .
Mo16 Mo 0.87188(8) 0.62605(5) 0.08963(3) 0.051 Uani 1 1 d .
Yb1 Yb 0.59156(4) 0.483632(19) 0.133706(13) 0.036 Uani 1 1 d .
O1 O 0.5698(6) 0.4252(3) 0.15981(19) 0.046 Uani 1 1 d .
O2 O 0.4610(6) 0.4788(3) 0.1404(2) 0.040 Uani 1 1 d .
O3 O 0.5384(5) 0.4845(3) 0.0895(2) 0.036 Uani 1 1 d .
O4 O 0.6463(6) 0.4294(3) 0.10871(18) 0.034 Uani 1 1 d .
O5 O 0.7059(6) 0.4778(3) 0.15704(19) 0.038 Uani 1 1 d .
O6 O 0.5744(6) 0.5122(3) 0.1786(2) 0.042 Uani 1 1 d .
O7 O 0.5503(6) 0.5494(3) 0.1271(2) 0.040 Uani 1 1 d .
O8 O 0.6818(5) 0.5170(3) 0.1056(2) 0.036 Uani 1 1 d .
O9 O 0.5313(7) 0.3513(4) 0.1819(2) 0.057 Uani 1 1 d .
O10 O 0.4223(7) 0.4034(3) 0.1583(2) 0.054 Uani 1 1 d .
O11 O 0.3108(6) 0.4564(3) 0.1406(2) 0.048 Uani 1 1 d .
O12 O 0.3910(6) 0.4589(3) 0.0910(2) 0.040 Uani 1 1 d .
O13 O 0.4669(6) 0.4704(3) 0.0399(2) 0.044 Uani 1 1 d .
O14 O 0.5642(5) 0.4124(3) 0.06195(19) 0.035 Uani 1 1 d .
O15 O 0.6833(6) 0.3617(3) 0.0796(2) 0.048 Uani 1 1 d .
O16 O 0.5960(6) 0.3566(3) 0.1288(2) 0.050 Uani 1 1 d .
O17 O 0.4908(6) 0.4080(3) 0.1104(2) 0.043 Uani 1 1 d .
O18 O 0.8379(7) 0.4872(3) 0.1860(2) 0.050 Uani 1 1 d .
O19 O 0.7060(6) 0.5271(3) 0.2034(2) 0.043 Uani 1 1 d .
O20 O 0.5731(6) 0.5542(4) 0.2279(2) 0.053 Uani 1 1 d .
O21 O 0.5590(6) 0.5942(3) 0.1755(2) 0.041 Uani 1 1 d .
O22 O 0.5204(7) 0.6305(3) 0.1242(3) 0.052 Uani 1 1 d .
O23 O 0.6614(6) 0.5998(3) 0.1073(2) 0.043 Uani 1 1 d .
O24 O 0.7909(5) 0.5694(3) 0.0851(2) 0.038 Uani 1 1 d .
O25 O 0.8102(6) 0.5327(3) 0.1364(2) 0.042 Uani 1 1 d .
O26 O 0.6858(5) 0.5636(3) 0.1549(2) 0.037 Uani 1 1 d .
O27 O 0.3684(8) 0.3313(4) 0.1843(3) 0.067 Uani 1 1 d .
O28 O 0.2636(6) 0.3818(4) 0.1584(2) 0.055 Uani 1 1 d .
O29 O 0.1518(7) 0.4391(4) 0.1439(2) 0.056 Uani 1 1 d .
O30 O 0.2346(6) 0.4371(3) 0.0939(2) 0.047 Uani 1 1 d .
O31 O 0.3008(6) 0.4476(4) 0.0416(2) 0.053 Uani 1 1 d .
O32 O 0.4101(6) 0.3940(3) 0.0636(2) 0.038 Uani 1 1 d .
O33 O 0.5238(6) 0.3410(3) 0.0820(2) 0.045 Uani 1 1 d .
O34 O 0.4438(7) 0.3369(3) 0.1319(2) 0.046 Uani 1 1 d .
O35 O 0.3443(6) 0.3866(3) 0.1113(2) 0.050 Uani 1 1 d .
O36 O 0.9550(6) 0.5435(4) 0.1616(3) 0.058 Uani 1 1 d .
O37 O 0.8191(6) 0.5756(4) 0.1800(2) 0.048 Uani 1 1 d .
O38 O 0.6854(6) 0.6057(3) 0.2024(2) 0.047 Uani 1 1 d .
O39 O 0.6652(6) 0.6442(3) 0.1498(2) 0.042 Uani 1 1 d .
O40 O 0.6376(6) 0.6861(3) 0.0985(3) 0.055 Uani 1 1 d .
O41 O 0.7757(7) 0.6503(3) 0.0843(3) 0.052 Uani 1 1 d .
O42 O 0.9059(7) 0.6177(5) 0.0573(3) 0.071 Uani 1 1 d .
O43 O 0.9216(6) 0.5858(4) 0.1120(2) 0.048 Uani 1 1 d .
O44 O 0.7921(6) 0.6137(3) 0.1332(2) 0.047 Uani 1 1 d .
O45 O 0.3011(8) 0.3052(4) 0.1368(3) 0.064 Uani 1 1 d .
O46 O 0.1635(8) 0.3686(4) 0.1161(3) 0.063 Uani 1 1 d .
O47 O 0.2633(7) 0.3713(3) 0.0580(2) 0.052 Uani 1 1 d .
O48 O 0.3813(7) 0.3124(3) 0.0805(2) 0.054 Uani 1 1 d .
O49 O 0.9365(7) 0.6245(4) 0.1636(3) 0.062 Uani 1 1 d .
O50 O 0.7913(6) 0.6608(4) 0.1850(3) 0.057 Uani 1 1 d .
O51 O 0.7600(7) 0.7038(4) 0.1297(3) 0.060 Uani 1 1 d .
O52 O 0.9223(8) 0.6674(4) 0.1015(3) 0.075 Uani 1 1 d .
N1 N 0.5658(10) 0.5991(5) 0.0281(3) 0.059 Uani 1 1 d .
C1 C 0.5199(10) 0.5970(6) 0.0555(3) 0.057 Uani 1 1 d .
H1A H 0.5496 0.5831 0.0696 0.069 Uiso 1 1 calc R
H1B H 0.5108 0.6245 0.0621 0.069 Uiso 1 1 calc R
C2 C 0.4479(9) 0.5758(6) 0.0528(3) 0.056 Uani 1 1 d .
H2A H 0.4559 0.5496 0.0439 0.068 Uiso 1 1 calc R
H2B H 0.4151 0.5917 0.0409 0.068 Uiso 1 1 calc R
C3 C 0.4102(10) 0.5692(6) 0.0809(3) 0.054 Uani 1 1 d .
H3A H 0.4392 0.5498 0.0917 0.065 Uiso 1 1 calc R
H3B H 0.4098 0.5948 0.0911 0.065 Uiso 1 1 calc R
C4 C 0.3317(12) 0.5539(6) 0.0782(4) 0.069 Uani 1 1 d .
H4A H 0.3103 0.5506 0.0964 0.103 Uiso 1 1 calc R
H4B H 0.3319 0.5282 0.0686 0.103 Uiso 1 1 calc R
H4C H 0.3026 0.5732 0.0677 0.103 Uiso 1 1 calc R
C5 C 0.5891(9) 0.5587(5) 0.0177(3) 0.045 Uani 1 1 d .
H5A H 0.6104 0.5625 -0.0008 0.054 Uiso 1 1 calc R
H5B H 0.5444 0.5422 0.0154 0.054 Uiso 1 1 calc R
C6 C 0.6454(11) 0.5338(5) 0.0350(4) 0.060 Uani 1 1 d .
H6A H 0.6922 0.5487 0.0364 0.071 Uiso 1 1 calc R
H6B H 0.6260 0.5301 0.0538 0.071 Uiso 1 1 calc R
C7 C 0.6593(10) 0.4920(6) 0.0215(4) 0.056 Uani 1 1 d .
H7A H 0.6124 0.4772 0.0204 0.068 Uiso 1 1 calc R
H7B H 0.6779 0.4959 0.0027 0.068 Uiso 1 1 calc R
C8 C 0.7152(12) 0.4670(8) 0.0380(5) 0.086 Uani 1 1 d .
H8A H 0.7233 0.4414 0.0287 0.129 Uiso 1 1 calc R
H8B H 0.6960 0.4621 0.0564 0.129 Uiso 1 1 calc R
H8C H 0.7616 0.4816 0.0392 0.129 Uiso 1 1 calc R
C9 C 0.6319(13) 0.6268(9) 0.0346(4) 0.100 Uani 1 1 d D
H9A H 0.6595 0.6155 0.0503 0.121 Uiso 1 1 calc R
H9B H 0.6131 0.6534 0.0403 0.121 Uiso 1 1 calc R
C10 C 0.6858(12) 0.6324(8) 0.0096(4) 0.084 Uani 1 1 d D
H10A H 0.7044 0.6058 0.0042 0.101 Uiso 1 1 calc R
H10B H 0.6576 0.6432 -0.0060 0.101 Uiso 1 1 calc R
C11 C 0.7530(18) 0.6604(11) 0.0148(6) 0.163 Uani 1 1 d D
H11A H 0.7746 0.6552 0.0331 0.196 Uiso 1 1 calc R
H11B H 0.7912 0.6563 0.0007 0.196 Uiso 1 1 calc R
C12 C 0.722(2) 0.7034(14) 0.0133(11) 0.243 Uani 1 1 d D
H12A H 0.7621 0.7227 0.0141 0.364 Uiso 1 1 calc R
H12B H 0.6884 0.7079 0.0287 0.364 Uiso 1 1 calc R
H12C H 0.6950 0.7068 -0.0040 0.364 Uiso 1 1 calc R
C13 C 0.5148(12) 0.6173(6) 0.0048(3) 0.058 Uani 1 1 d .
H13A H 0.5427 0.6181 -0.0126 0.070 Uiso 1 1 calc R
H13B H 0.4722 0.5994 0.0021 0.070 Uiso 1 1 calc R
C14 C 0.4856(15) 0.6610(7) 0.0115(4) 0.082 Uani 1 1 d .
H14A H 0.4597 0.6608 0.0293 0.099 Uiso 1 1 calc R
H14B H 0.5276 0.6796 0.0129 0.099 Uiso 1 1 calc R
C15 C 0.4341(16) 0.6752(7) -0.0107(4) 0.091 Uani 1 1 d .
H15A H 0.4576 0.6713 -0.0288 0.109 Uiso 1 1 calc R
H15B H 0.4249 0.7041 -0.0083 0.109 Uiso 1 1 calc R
C16 C 0.3614(18) 0.6528(8) -0.0100(5) 0.109 Uani 1 1 d .
H16A H 0.3290 0.6634 -0.0243 0.163 Uiso 1 1 calc R
H16B H 0.3383 0.6563 0.0079 0.163 Uiso 1 1 calc R
H16C H 0.3701 0.6243 -0.0133 0.163 Uiso 1 1 calc R
N2 N 0.4194(10) 0.4423(5) 0.2398(3) 0.070 Uani 1 1 d DU
C17 C 0.4900(13) 0.4395(6) 0.2227(4) 0.081 Uani 1 1 d .
H17A H 0.4875 0.4599 0.2081 0.098 Uiso 1 1 calc R
H17B H 0.4909 0.4130 0.2136 0.098 Uiso 1 1 calc R
C18 C 0.5665(12) 0.4452(7) 0.2388(4) 0.080 Uani 1 1 d .
H18A H 0.5754 0.4740 0.2419 0.097 Uiso 1 1 calc R
H18B H 0.5636 0.4318 0.2568 0.097 Uiso 1 1 calc R
C19 C 0.6308(12) 0.4273(7) 0.2221(5) 0.078 Uani 1 1 d .
H19A H 0.6186 0.3994 0.2171 0.093 Uiso 1 1 calc R
H19B H 0.6363 0.4426 0.2049 0.093 Uiso 1 1 calc R
C20 C 0.7021(14) 0.4278(9) 0.2371(5) 0.108 Uani 1 1 d .
H20A H 0.7405 0.4163 0.2255 0.161 Uiso 1 1 calc R
H20B H 0.6976 0.4119 0.2539 0.161 Uiso 1 1 calc R
H20C H 0.7150 0.4553 0.2418 0.161 Uiso 1 1 calc R
C21 C 0.4191(17) 0.4810(9) 0.2552(5) 0.119 Uani 1 1 d .
H21A H 0.4681 0.4858 0.2633 0.143 Uiso 1 1 calc R
H21B H 0.3829 0.4798 0.2702 0.143 Uiso 1 1 calc R
C22 C 0.3981(13) 0.5173(7) 0.2341(5) 0.082 Uani 1 1 d .
H22A H 0.4321 0.5176 0.2183 0.099 Uiso 1 1 calc R
H22B H 0.3474 0.5140 0.2271 0.099 Uiso 1 1 calc R
C23 C 0.405(2) 0.5583(7) 0.2515(5) 0.117 Uani 1 1 d .
H23A H 0.3736 0.5568 0.2679 0.141 Uiso 1 1 calc R
H23B H 0.4564 0.5620 0.2575 0.141 Uiso 1 1 calc R
C24 C 0.3804(18) 0.5953(8) 0.2328(7) 0.121 Uani 1 1 d .
H24A H 0.3823 0.6199 0.2437 0.182 Uiso 1 1 calc R
H24B H 0.3303 0.5910 0.2263 0.182 Uiso 1 1 calc R
H24C H 0.4136 0.5977 0.2172 0.182 Uiso 1 1 calc R
C25 C 0.3515(13) 0.4334(8) 0.2212(4) 0.081 Uani 1 1 d U
H25A H 0.3510 0.4525 0.2057 0.097 Uiso 1 1 calc R
H25B H 0.3558 0.4061 0.2136 0.097 Uiso 1 1 calc R
C26 C 0.2830(15) 0.4367(11) 0.2363(6) 0.122 Uani 1 1 d U
H26A H 0.2834 0.4619 0.2470 0.146 Uiso 1 1 calc R
H26B H 0.2795 0.4143 0.2495 0.146 Uiso 1 1 calc R
C27 C 0.2136(15) 0.4363(9) 0.2173(6) 0.106 Uani 1 1 d U
H27A H 0.1697 0.4276 0.2276 0.127 Uiso 1 1 calc R
H27B H 0.2211 0.4182 0.2016 0.127 Uiso 1 1 calc R
C28 C 0.2049(19) 0.4809(11) 0.2073(10) 0.185 Uani 1 1 d U
H28A H 0.1616 0.4831 0.1956 0.277 Uiso 1 1 calc R
H28B H 0.2486 0.4889 0.1970 0.277 Uiso 1 1 calc R
H28C H 0.1991 0.4985 0.2232 0.277 Uiso 1 1 calc R
C29 C 0.4214(12) 0.4081(5) 0.2629(4) 0.092 Uani 1 1 d D
H29A H 0.4640 0.4135 0.2749 0.110 Uiso 1 1 calc R
H29B H 0.3768 0.4110 0.2742 0.110 Uiso 1 1 calc R
C30 C 0.4262(15) 0.3631(6) 0.2535(5) 0.111 Uani 1 1 d D
H30A H 0.3754 0.3542 0.2498 0.133 Uiso 1 1 calc R
H30B H 0.4522 0.3629 0.2357 0.133 Uiso 1 1 calc R
C31 C 0.4623(16) 0.3302(11) 0.2715(8) 0.175 Uani 1 1 d D
H31A H 0.4517 0.3030 0.2647 0.210 Uiso 1 1 calc R
H31B H 0.4480 0.3324 0.2910 0.210 Uiso 1 1 calc R
C32 C 0.5440(14) 0.3426(9) 0.2666(13) 0.318 Uani 1 1 d D
H32A H 0.5762 0.3260 0.2780 0.478 Uiso 1 1 calc R
H32B H 0.5505 0.3708 0.2715 0.478 Uiso 1 1 calc R
H32C H 0.5565 0.3388 0.2473 0.478 Uiso 1 1 calc R
N3 N 0.4629(10) 0.7372(4) 0.1563(3) 0.066 Uani 1 1 d .
C33 C 0.5027(11) 0.7773(5) 0.1479(5) 0.071 Uani 1 1 d .
H33A H 0.4713 0.7917 0.1347 0.086 Uiso 1 1 calc R
H33B H 0.5074 0.7943 0.1644 0.086 Uiso 1 1 calc R
C34 C 0.5803(15) 0.7719(7) 0.1350(5) 0.089 Uani 1 1 d .
H34A H 0.6131 0.7579 0.1480 0.107 Uiso 1 1 calc R
H34B H 0.5769 0.7557 0.1181 0.107 Uiso 1 1 calc R
C35 C 0.611(2) 0.8130(10) 0.1284(7) 0.127 Uani 1 1 d .
H35A H 0.5761 0.8273 0.1164 0.153 Uiso 1 1 calc R
H35B H 0.6158 0.8285 0.1455 0.153 Uiso 1 1 calc R
C36 C 0.6810(15) 0.8115(10) 0.1152(8) 0.139 Uani 1 1 d .
H36A H 0.6986 0.8387 0.1118 0.209 Uiso 1 1 calc R
H36B H 0.6763 0.7973 0.0977 0.209 Uiso 1 1 calc R
H36C H 0.7159 0.7973 0.1269 0.209 Uiso 1 1 calc R
C37 C 0.4441(12) 0.7126(6) 0.1292(4) 0.068 Uani 1 1 d .
H37A H 0.4904 0.7067 0.1194 0.082 Uiso 1 1 calc R
H37B H 0.4221 0.6867 0.1346 0.082 Uiso 1 1 calc R
C38 C 0.3915(13) 0.7339(6) 0.1094(4) 0.082 Uani 1 1 d .
H38A H 0.4126 0.7598 0.1036 0.098 Uiso 1 1 calc R
H38B H 0.3439 0.7389 0.1185 0.098 Uiso 1 1 calc R
C39 C 0.3803(15) 0.7059(7) 0.0838(5) 0.098 Uani 1 1 d D
H39A H 0.4284 0.6999 0.0753 0.117 Uiso 1 1 calc R
H39B H 0.3576 0.6805 0.0896 0.117 Uiso 1 1 calc R
C40 C 0.3295(17) 0.7275(9) 0.0623(6) 0.131 Uani 1 1 d D
H40A H 0.3212 0.7097 0.0466 0.197 Uiso 1 1 calc R
H40B H 0.3532 0.7521 0.0560 0.197 Uiso 1 1 calc R
H40C H 0.2824 0.7340 0.0709 0.197 Uiso 1 1 calc R
C41 C 0.3951(12) 0.7509(7) 0.1716(5) 0.075 Uani 1 1 d .
H41A H 0.3652 0.7678 0.1594 0.090 Uiso 1 1 calc R
H41B H 0.4105 0.7675 0.1874 0.090 Uiso 1 1 calc R
C42 C 0.3455(13) 0.7151(7) 0.1826(5) 0.084 Uani 1 1 d .
H42A H 0.3734 0.7002 0.1966 0.101 Uiso 1 1 calc R
H42B H 0.3354 0.6966 0.1672 0.101 Uiso 1 1 calc R
C43 C 0.2675(16) 0.7294(8) 0.1959(6) 0.102 Uani 1 1 d .
H43A H 0.2770 0.7505 0.2096 0.122 Uiso 1 1 calc R
H43B H 0.2367 0.7413 0.1813 0.122 Uiso 1 1 calc R
C44 C 0.227(2) 0.6973(10) 0.2087(7) 0.140 Uani 1 1 d .
H44A H 0.1805 0.7075 0.2158 0.210 Uiso 1 1 calc R
H44B H 0.2560 0.6864 0.2239 0.210 Uiso 1 1 calc R
H44C H 0.2176 0.6762 0.1953 0.210 Uiso 1 1 calc R
C45 C 0.5124(13) 0.7096(6) 0.1736(4) 0.074 Uani 1 1 d .
H45A H 0.5556 0.7021 0.1625 0.088 Uiso 1 1 calc R
H45B H 0.4850 0.6848 0.1777 0.088 Uiso 1 1 calc R
C46 C 0.5402(12) 0.7284(6) 0.2016(4) 0.067 Uani 1 1 d .
H46A H 0.5678 0.7533 0.1978 0.080 Uiso 1 1 calc R
H46B H 0.4975 0.7354 0.2132 0.080 Uiso 1 1 calc R
C47 C 0.5911(17) 0.6980(7) 0.2175(7) 0.110 Uani 1 1 d .
H47A H 0.6122 0.7114 0.2337 0.131 Uiso 1 1 calc R
H47B H 0.6321 0.6898 0.2054 0.131 Uiso 1 1 calc R
C48 C 0.5460(8) 0.6589(4) 0.2270(3) 0.167 Uani 1 1 d .
H48A H 0.5789 0.6407 0.2368 0.251 Uiso 1 1 calc R
H48B H 0.5258 0.6453 0.2109 0.251 Uiso 1 1 calc R
H48C H 0.5058 0.6669 0.2392 0.251 Uiso 1 1 calc R
N4 N 1.0796(8) 0.5219(4) 0.0763(3) 0.092 Uani 1 1 d RD
C49 C 1.1314(8) 0.5253(4) 0.1013(3) 0.102 Uani 1 1 d R
H49A H 1.1416 0.4980 0.1081 0.123 Uiso 1 1 calc R
H49B H 1.1785 0.5368 0.0950 0.123 Uiso 1 1 calc R
C50 C 1.1045(14) 0.5500(9) 0.1250(5) 0.105 Uani 1 1 d .
H50A H 1.0920 0.5772 0.1185 0.126 Uiso 1 1 calc R
H50B H 1.0598 0.5378 0.1328 0.126 Uiso 1 1 calc R
C51 C 1.1612(14) 0.5523(9) 0.1459(6) 0.099 Uani 1 1 d .
H51A H 1.2062 0.5629 0.1372 0.118 Uiso 1 1 calc R
H51B H 1.1721 0.5248 0.1521 0.118 Uiso 1 1 calc R
C52 C 1.145(2) 0.5773(9) 0.1707(6) 0.131 Uani 1 1 d .
H52A H 1.1867 0.5761 0.1834 0.197 Uiso 1 1 calc R
H52B H 1.1011 0.5670 0.1799 0.197 Uiso 1 1 calc R
H52C H 1.1367 0.6050 0.1652 0.197 Uiso 1 1 calc R
C53 C 1.0048(12) 0.5047(8) 0.0853(4) 0.082 Uani 1 1 d .
H53A H 0.9719 0.5050 0.0691 0.098 Uiso 1 1 calc R
H53B H 0.9835 0.5232 0.0989 0.098 Uiso 1 1 calc R
C54 C 1.0030(14) 0.4616(8) 0.0977(5) 0.092 Uani 1 1 d .
H54A H 1.0119 0.4421 0.0829 0.110 Uiso 1 1 calc R
H54B H 1.0437 0.4590 0.1110 0.110 Uiso 1 1 calc R
C55 C 0.9297(16) 0.4506(12) 0.1124(6) 0.135 Uani 1 1 d .
H55A H 0.9313 0.4225 0.1188 0.162 Uiso 1 1 calc R
H55B H 0.9223 0.4681 0.1285 0.162 Uiso 1 1 calc R
C56 C 0.866(3) 0.4561(10) 0.0920(7) 0.180 Uani 1 1 d .
H56A H 0.8200 0.4494 0.1009 0.269 Uiso 1 1 calc R
H56B H 0.8740 0.4385 0.0762 0.269 Uiso 1 1 calc R
H56C H 0.8651 0.4840 0.0858 0.269 Uiso 1 1 calc R
C57 C 1.1179(14) 0.4920(8) 0.0558(4) 0.124 Uani 1 1 d D
H57A H 1.1265 0.4664 0.0655 0.149 Uiso 1 1 calc R
H57B H 1.1664 0.5031 0.0508 0.149 Uiso 1 1 calc R
C58 C 1.0740(17) 0.4829(12) 0.0286(5) 0.181 Uani 1 1 d D
H58A H 1.0619 0.5077 0.0186 0.217 Uiso 1 1 calc R
H58B H 1.0283 0.4679 0.0324 0.217 Uiso 1 1 calc R
C59 C 1.131(2) 0.4563(13) 0.0119(5) 0.247 Uani 1 1 d D
H59A H 1.1816 0.4634 0.0171 0.297 Uiso 1 1 calc R
H59B H 1.1231 0.4277 0.0160 0.297 Uiso 1 1 calc R
C60 C 1.119(2) 0.4640(11) -0.0184(6) 0.170 Uani 1 1 d D
H60A H 1.1567 0.4500 -0.0289 0.255 Uiso 1 1 calc R
H60B H 1.1222 0.4928 -0.0219 0.255 Uiso 1 1 calc R
H60C H 1.0705 0.4543 -0.0237 0.255 Uiso 1 1 calc R
C61 C 1.0658(12) 0.5634(9) 0.0629(5) 0.103 Uani 1 1 d .
H61A H 1.0298 0.5600 0.0480 0.124 Uiso 1 1 calc R
H61B H 1.0431 0.5811 0.0768 0.124 Uiso 1 1 calc R
C62 C 1.1303(15) 0.5837(12) 0.0518(6) 0.154 Uani 1 1 d .
H62A H 1.1539 0.5666 0.0379 0.185 Uiso 1 1 calc R
H62B H 1.1662 0.5887 0.0667 0.185 Uiso 1 1 calc R
C63 C 1.1070(17) 0.6238(14) 0.0388(9) 0.199 Uani 1 1 d .
H63A H 1.0818 0.6404 0.0527 0.238 Uiso 1 1 calc R
H63B H 1.0723 0.6187 0.0237 0.238 Uiso 1 1 calc R
C64 C 1.177(2) 0.6473(14) 0.0274(10) 0.215 Uani 1 1 d .
H64A H 1.1617 0.6729 0.0196 0.322 Uiso 1 1 calc R
H64B H 1.2010 0.6313 0.0131 0.322 Uiso 1 1 calc R
H64C H 1.2119 0.6520 0.0423 0.322 Uiso 1 1 calc R
N5 N 0.5551(15) 0.2229(8) 0.1566(5) 0.125 Uiso 1 1 d D
C65 C 0.5099(14) 0.2519(10) 0.1766(6) 0.172 Uiso 1 1 d D
H65A H 0.5452 0.2655 0.1889 0.206 Uiso 1 1 calc R
H65B H 0.4859 0.2727 0.1654 0.206 Uiso 1 1 calc R
C66 C 0.449(2) 0.2308(11) 0.1952(7) 0.155 Uiso 1 1 d D
H66A H 0.4024 0.2291 0.1847 0.186 Uiso 1 1 calc R
H66B H 0.4646 0.2033 0.1996 0.186 Uiso 1 1 calc R
C67 C 0.434(2) 0.2545(11) 0.2229(8) 0.180 Uiso 1 1 d D
H67A H 0.4175 0.2823 0.2197 0.216 Uiso 1 1 calc R
H67B H 0.4769 0.2542 0.2353 0.216 Uiso 1 1 calc R
C68 C 0.369(2) 0.2257(12) 0.2331(7) 0.180 Uiso 1 1 d D
H68A H 0.3490 0.2360 0.2503 0.270 Uiso 1 1 calc R
H68B H 0.3886 0.1987 0.2360 0.270 Uiso 1 1 calc R
H68C H 0.3306 0.2248 0.2192 0.270 Uiso 1 1 calc R
C69 C 0.6071(19) 0.1916(10) 0.1705(8) 0.159 Uiso 1 1 d D
H69A H 0.6341 0.1769 0.1561 0.190 Uiso 1 1 calc R
H69B H 0.5770 0.1720 0.1807 0.190 Uiso 1 1 calc R
C70 C 0.6646(16) 0.2117(9) 0.1910(7) 0.128 Uiso 1 1 d D
H70A H 0.7101 0.2193 0.1813 0.153 Uiso 1 1 calc R
H70B H 0.6435 0.2356 0.1999 0.153 Uiso 1 1 calc R
C71 C 0.680(2) 0.1775(11) 0.2126(8) 0.180 Uiso 1 1 d D
H71A H 0.6948 0.1531 0.2026 0.216 Uiso 1 1 calc R
H71B H 0.6331 0.1713 0.2221 0.216 Uiso 1 1 calc R
C72 C 0.740(2) 0.1866(13) 0.2352(8) 0.180 Uiso 1 1 d D
H72A H 0.7438 0.1638 0.2478 0.270 Uiso 1 1 calc R
H72B H 0.7260 0.2105 0.2455 0.270 Uiso 1 1 calc R
H72C H 0.7875 0.1911 0.2263 0.270 Uiso 1 1 calc R
C73 C 0.500(2) 0.1990(11) 0.1383(7) 0.186 Uiso 1 1 d D
H73A H 0.4696 0.1807 0.1496 0.224 Uiso 1 1 calc R
H73B H 0.5261 0.1830 0.1244 0.224 Uiso 1 1 calc R
C74 C 0.449(2) 0.2314(10) 0.1239(8) 0.195 Uiso 1 1 d D
H74A H 0.4788 0.2527 0.1151 0.234 Uiso 1 1 calc R
H74B H 0.4145 0.2437 0.1370 0.234 Uiso 1 1 calc R
C75 C 0.407(2) 0.2049(12) 0.1016(6) 0.180 Uiso 1 1 d D
H75A H 0.3831 0.2219 0.0877 0.216 Uiso 1 1 calc R
H75B H 0.4414 0.1864 0.0923 0.216 Uiso 1 1 calc R
C76 C 0.348(2) 0.1809(11) 0.1189(9) 0.180 Uiso 1 1 d D
H76A H 0.3472 0.1913 0.1377 0.270 Uiso 1 1 calc R
H76B H 0.3612 0.1525 0.1192 0.270 Uiso 1 1 calc R
H76C H 0.2997 0.1842 0.1106 0.270 Uiso 1 1 calc R
C77 C 0.607(2) 0.2505(12) 0.1386(7) 0.180 Uiso 1 1 d D
H77A H 0.6516 0.2563 0.1492 0.216 Uiso 1 1 calc R
H77B H 0.5812 0.2762 0.1355 0.216 Uiso 1 1 calc R
C78 C 0.630(2) 0.2326(11) 0.1096(7) 0.165 Uiso 1 1 d D
H78A H 0.6590 0.2080 0.1129 0.199 Uiso 1 1 calc R
H78B H 0.5852 0.2247 0.0997 0.199 Uiso 1 1 calc R
C79 C 0.676(2) 0.2605(12) 0.0903(8) 0.180 Uiso 1 1 d D
H79A H 0.7144 0.2730 0.1019 0.216 Uiso 1 1 calc R
H79B H 0.6430 0.2823 0.0845 0.216 Uiso 1 1 calc R
C80 C 0.716(3) 0.2452(15) 0.0638(9) 0.211 Uiso 1 1 d D
H80A H 0.7390 0.2678 0.0544 0.316 Uiso 1 1 calc R
H80B H 0.6801 0.2327 0.0516 0.316 Uiso 1 1 calc R
H80C H 0.7535 0.2257 0.0689 0.316 Uiso 1 1 calc R

loop_
_atom_site_aniso_label
_atom_site_aniso_U_11
_atom_site_aniso_U_22
_atom_site_aniso_U_33
_atom_site_aniso_U_23
_atom_site_aniso_U_13
_atom_site_aniso_U_12
Mo1 0.053 0.033 0.033 0.005 0.001 0.014
Mo2 0.041 0.032 0.028 0.001 0.003 0.010
Mo3 0.039 0.034 0.026 0.000 -0.001 0.001
Mo4 0.045 0.036 0.036 -0.004 0.003 0.010
Mo5 0.039 0.046 0.031 -0.002 -0.007 0.009
Mo6 0.040 0.049 0.032 -0.010 -0.002 0.004
Mo7 0.036 0.034 0.040 -0.006 -0.005 0.007
Mo8 0.036 0.039 0.031 -0.002 -0.005 0.010
Mo9 0.058 0.037 0.043 0.009 0.012 0.005
Mo10 0.041 0.051 0.048 0.007 0.010 0.000
Mo11 0.041 0.046 0.035 0.003 0.001 -0.002
Mo12 0.049 0.030 0.037 -0.003 0.006 0.001
Mo13 0.037 0.059 0.047 -0.002 -0.006 0.004
Mo14 0.039 0.046 0.043 -0.011 -0.007 0.003
Mo15 0.043 0.036 0.056 -0.002 -0.006 0.005
Mo16 0.040 0.053 0.059 0.006 -0.002 0.004
Yb1 0.042 0.036 0.030 -0.003 -0.003 0.008
O1 0.059 0.058 0.021 -0.001 -0.004 0.019
O2 0.044 0.046 0.031 -0.004 -0.004 0.012
O3 0.039 0.030 0.039 -0.001 0.003 0.003
O4 0.048 0.031 0.024 -0.008 -0.011 0.008
O5 0.044 0.043 0.026 -0.009 -0.007 0.015
O6 0.047 0.042 0.038 -0.010 -0.007 0.005
O7 0.040 0.040 0.038 -0.005 0.005 0.010
O8 0.034 0.035 0.040 -0.006 -0.005 0.008
O9 0.071 0.062 0.039 0.011 0.010 0.013
O10 0.094 0.035 0.032 -0.004 0.009 0.036
O11 0.043 0.047 0.055 0.009 0.015 0.009
O12 0.051 0.032 0.036 0.003 0.007 0.014
O13 0.046 0.056 0.029 0.003 -0.005 -0.010
O14 0.032 0.040 0.035 0.004 0.007 0.002
O15 0.039 0.042 0.064 -0.007 0.008 -0.002
O16 0.056 0.050 0.045 0.019 0.013 0.028
O17 0.056 0.043 0.031 0.001 -0.001 0.004
O18 0.061 0.043 0.045 0.004 -0.003 0.008
O19 0.050 0.047 0.032 0.000 0.005 0.010
O20 0.044 0.074 0.040 -0.011 0.003 0.000
O21 0.036 0.051 0.035 -0.010 -0.005 0.003
O22 0.059 0.030 0.067 -0.006 -0.012 -0.001
O23 0.033 0.054 0.042 -0.011 -0.010 0.020
O24 0.031 0.042 0.042 -0.003 -0.005 0.007
O25 0.050 0.038 0.037 0.001 0.007 0.025
O26 0.040 0.019 0.052 -0.005 -0.012 0.008
O27 0.091 0.049 0.060 0.012 0.016 0.002
O28 0.040 0.068 0.055 0.009 0.020 0.000
O29 0.051 0.070 0.049 0.007 0.015 0.020
O30 0.032 0.055 0.053 0.015 0.000 -0.005
O31 0.048 0.071 0.038 0.008 -0.006 -0.005
O32 0.043 0.032 0.039 -0.002 0.002 -0.009
O33 0.049 0.033 0.053 -0.001 0.005 0.011
O34 0.066 0.032 0.040 0.001 0.016 0.013
O35 0.047 0.051 0.052 0.004 0.002 0.001
O36 0.040 0.057 0.077 -0.005 -0.016 0.008
O37 0.029 0.081 0.034 -0.011 -0.008 0.016
O38 0.052 0.050 0.040 -0.016 -0.002 0.016
O39 0.044 0.032 0.051 -0.011 -0.002 0.005
O40 0.043 0.040 0.081 0.009 -0.002 0.009
O41 0.053 0.034 0.070 0.012 0.006 0.001
O42 0.057 0.087 0.069 0.018 0.003 0.018
O43 0.033 0.061 0.051 0.009 0.003 0.015
O44 0.041 0.046 0.054 0.005 -0.013 0.001
O45 0.076 0.052 0.064 -0.001 0.016 -0.005
O46 0.074 0.051 0.064 0.014 0.005 -0.032
O47 0.057 0.043 0.057 -0.003 0.001 -0.014
O48 0.071 0.035 0.057 0.007 0.002 -0.013
O49 0.046 0.080 0.061 0.000 -0.021 -0.011
O50 0.045 0.056 0.068 -0.021 -0.026 0.005
O51 0.052 0.058 0.071 0.001 -0.012 -0.004
O52 0.064 0.061 0.098 0.011 -0.011 0.001
N1 0.093 0.053 0.029 0.002 -0.010 -0.009
C1 0.062 0.081 0.028 -0.010 0.006 -0.008
C2 0.051 0.065 0.053 0.023 0.003 0.034
C3 0.056 0.070 0.037 0.009 -0.007 0.003
C4 0.094 0.045 0.067 0.016 -0.022 -0.002
C5 0.056 0.047 0.032 0.010 0.000 0.002
C6 0.063 0.055 0.061 0.019 -0.010 -0.023
C7 0.043 0.067 0.059 0.017 0.006 0.001
C8 0.054 0.119 0.085 0.047 -0.004 -0.002
C9 0.110 0.163 0.029 0.008 0.003 -0.069
C10 0.088 0.114 0.050 0.000 -0.005 -0.053
C11 0.165 0.242 0.083 0.050 -0.036 -0.124
C12 0.173 0.247 0.308 -0.066 -0.131 -0.016
C13 0.088 0.066 0.021 -0.001 -0.005 0.003
C14 0.117 0.089 0.040 -0.021 0.016 -0.009
C15 0.145 0.074 0.054 -0.015 -0.001 0.014
C16 0.164 0.085 0.078 -0.005 -0.017 0.031
N2 0.093 0.093 0.023 -0.008 0.011 0.023
C17 0.111 0.088 0.045 -0.031 0.001 0.013
C18 0.137 0.065 0.039 0.001 -0.003 -0.005
C19 0.081 0.072 0.081 0.039 -0.007 0.011
C20 0.096 0.151 0.076 -0.010 -0.036 0.047
C21 0.132 0.171 0.054 0.009 0.058 0.022
C22 0.064 0.086 0.097 -0.007 0.025 -0.012
C23 0.202 0.074 0.075 -0.014 0.046 -0.020
C24 0.135 0.081 0.147 -0.005 -0.010 0.031
C25 0.084 0.102 0.056 -0.012 0.019 -0.005
C26 0.090 0.183 0.092 -0.023 0.027 0.059
C27 0.087 0.117 0.114 -0.034 0.020 -0.003
C28 0.105 0.146 0.303 0.038 -0.079 -0.018
C29 0.120 0.106 0.051 0.008 0.002 -0.040
C30 0.162 0.090 0.082 -0.025 0.009 0.016
C31 0.125 0.230 0.169 0.136 -0.030 -0.029
C32 0.306 0.087 0.563 -0.055 0.145 -0.064
N3 0.094 0.034 0.070 -0.023 0.003 0.016
C33 0.067 0.022 0.125 -0.013 -0.002 0.010
C34 0.110 0.065 0.093 -0.014 -0.010 0.009
C35 0.136 0.138 0.107 -0.013 -0.021 0.012
C36 0.070 0.133 0.215 0.029 -0.049 -0.017
C37 0.073 0.057 0.075 -0.027 -0.030 0.020
C38 0.098 0.061 0.086 -0.036 -0.041 0.036
C39 0.106 0.064 0.123 -0.041 -0.047 0.009
C40 0.130 0.140 0.125 -0.050 -0.006 -0.032
C41 0.069 0.069 0.087 -0.025 0.003 0.041
C42 0.079 0.085 0.090 -0.038 -0.007 0.009
C43 0.104 0.098 0.103 -0.017 -0.006 0.013
C44 0.164 0.115 0.141 0.019 0.020 -0.035
C45 0.086 0.062 0.073 -0.027 -0.017 0.004
C46 0.063 0.073 0.064 -0.004 -0.010 0.020
C47 0.125 0.067 0.137 -0.020 -0.026 0.015
C48 0.257 0.114 0.131 0.012 0.038 0.041
N4 0.076 0.119 0.083 0.026 0.028 0.060
C49 0.043 0.158 0.106 0.074 0.028 0.042
C50 0.090 0.147 0.079 0.032 0.001 0.075
C51 0.074 0.110 0.112 0.038 -0.020 -0.008
C52 0.192 0.089 0.112 0.023 -0.056 0.002
C53 0.071 0.116 0.059 0.007 0.006 0.046
C54 0.097 0.101 0.077 -0.021 -0.001 0.046
C55 0.103 0.204 0.098 -0.072 -0.020 0.050
C56 0.335 0.089 0.115 -0.027 -0.002 0.078
C57 0.117 0.186 0.071 0.047 0.029 0.112
C58 0.202 0.257 0.083 -0.014 -0.009 0.189
C59 0.285 0.410 0.047 -0.026 0.006 0.257
C60 0.154 0.153 0.202 -0.034 0.102 -0.048
C61 0.060 0.179 0.069 0.042 0.004 0.058
C62 0.085 0.261 0.116 0.080 0.054 0.105
C63 0.077 0.292 0.226 0.192 0.016 0.042
C64 0.098 0.246 0.301 0.163 -0.021 -0.038

loop_
_atom_type_symbol
_atom_type_description
_atom_type_scat_dispersion_real
_atom_type_scat_dispersion_imag
_atom_type_scat_source
Mo Mo -1.6832 0.6857 'International Tables Vol C Tables 4.2.6.8 and 6.1.1.4'
Yb Yb -0.3850 5.5486 'International Tables Vol C Tables 4.2.6.8 and 6.1.1.4'
C C 0.0033 0.0016 'International Tables Vol C Tables 4.2.6.8 and 6.1.1.4'
H H 0.0000 0.0000 'International Tables Vol C Tables 4.2.6.8 and 6.1.1.4'
N N 0.0061 0.0033 'International Tables Vol C Tables 4.2.6.8 and 6.1.1.4'
O O 0.0106 0.0060 'International Tables Vol C Tables 4.2.6.8 and 6.1.1.4'

loop_
_geom_angle_atom_site_label_1
_geom_angle_atom_site_label_2
_geom_angle_atom_site_label_3
_geom_angle
O9 Mo1 O1 105.2(6)
O9 Mo1 O16 103.2(5)
O1 Mo1 O16 98.0(5)
O9 Mo1 O10 99.8(5)
O1 Mo1 O10 93.7(5)
O16 Mo1 O10 150.3(5)
O9 Mo1 O34 94.4(5)
O1 Mo1 O34 158.6(4)
O16 Mo1 O34 85.6(5)
O10 Mo1 O34 74.2(4)
O9 Mo1 O17 166.9(5)
O1 Mo1 O17 87.1(4)
O16 Mo1 O17 79.0(4)
O10 Mo1 O17 74.4(4)
O34 Mo1 O17 72.8(4)
O9 Mo1 Mo4 136.4(4)
O1 Mo1 Mo4 84.1(3)
O16 Mo1 Mo4 33.5(3)
O10 Mo1 Mo4 122.4(3)
O34 Mo1 Mo4 87.7(3)
O17 Mo1 Mo4 47.9(3)
O9 Mo1 Yb1 132.4(5)
O1 Mo1 Yb1 27.2(3)
O16 Mo1 Yb1 89.8(4)
O10 Mo1 Yb1 88.3(3)
O34 Mo1 Yb1 132.6(3)
O17 Mo1 Yb1 60.0(3)
Mo4 Mo1 Yb1 64.95(4)
O2 Mo2 O11 108.7(5)
O2 Mo2 O10 96.1(5)
O11 Mo2 O10 99.1(5)
O2 Mo2 O12 98.3(5)
O11 Mo2 O12 98.9(5)
O10 Mo2 O12 152.0(4)
O2 Mo2 O17 89.9(4)
O11 Mo2 O17 161.4(5)
O10 Mo2 O17 77.9(4)
O12 Mo2 O17 78.3(4)
O2 Mo2 O35 164.8(4)
O11 Mo2 O35 86.4(5)
O10 Mo2 O35 80.1(5)
O12 Mo2 O35 79.7(4)
O17 Mo2 O35 74.9(4)
O2 Mo2 Yb1 29.0(3)
O11 Mo2 Yb1 137.7(4)
O10 Mo2 Yb1 90.1(4)
O12 Mo2 Yb1 91.0(3)
O17 Mo2 Yb1 60.9(3)
O35 Mo2 Yb1 135.8(3)
O13 Mo3 O3 105.2(5)
O13 Mo3 O14 102.9(5)
O3 Mo3 O14 97.8(4)
O13 Mo3 O12 100.5(5)
O3 Mo3 O12 95.1(4)
O14 Mo3 O12 149.3(4)
O13 Mo3 O32 95.1(4)
O3 Mo3 O32 158.1(4)
O14 Mo3 O32 85.5(4)
O12 Mo3 O32 72.7(4)
O13 Mo3 O17 167.5(5)
O3 Mo3 O17 86.9(4)
O14 Mo3 O17 78.4(4)
O12 Mo3 O17 74.6(4)
O32 Mo3 O17 72.5(4)
O13 Mo3 Mo4 135.5(4)
O3 Mo3 Mo4 83.5(3)
O14 Mo3 Mo4 33.0(3)
O12 Mo3 Mo4 122.5(3)
O32 Mo3 Mo4 87.9(3)
O17 Mo3 Mo4 47.9(3)
O13 Mo3 Yb1 132.4(4)
O3 Mo3 Yb1 27.2(3)
O14 Mo3 Yb1 89.8(3)
O12 Mo3 Yb1 89.1(3)
O32 Mo3 Yb1 132.0(3)
O17 Mo3 Yb1 59.8(3)
Mo4 Mo3 Yb1 64.81(3)
O15 Mo4 O4 105.3(5)
O15 Mo4 O14 103.2(5)
O4 Mo4 O14 96.3(4)
O15 Mo4 O16 102.6(5)
O4 Mo4 O16 95.4(5)
O14 Mo4 O16 147.6(4)
O15 Mo4 O33 97.7(5)
O4 Mo4 O33 157.0(4)
O14 Mo4 O33 78.9(4)
O16 Mo4 O33 78.6(5)
O15 Mo4 O17 168.1(5)
O4 Mo4 O17 86.6(4)
O14 Mo4 O17 75.4(4)
O16 Mo4 O17 75.3(4)
O33 Mo4 O17 70.4(4)
O15 Mo4 Mo1 134.5(4)
O4 Mo4 Mo1 82.4(3)
O14 Mo4 Mo1 120.8(3)
O16 Mo4 Mo1 32.1(3)
O33 Mo4 Mo1 81.0(3)
O17 Mo4 Mo1 45.4(2)
O15 Mo4 Mo3 134.8(4)
O4 Mo4 Mo3 82.7(3)
O14 Mo4 Mo3 32.0(3)
O16 Mo4 Mo3 121.1(3)
O33 Mo4 Mo3 81.6(3)
O17 Mo4 Mo3 45.9(2)
Mo1 Mo4 Mo3 90.34(4)
O15 Mo4 Yb1 132.6(4)
O4 Mo4 Yb1 27.4(3)
O14 Mo4 Yb1 88.6(3)
O16 Mo4 Yb1 88.1(3)
O33 Mo4 Yb1 129.7(3)
O17 Mo4 Yb1 59.2(3)
Mo1 Mo4 Yb1 64.19(3)
Mo3 Mo4 Yb1 64.39(3)
O18 Mo5 O5 105.4(5)
O18 Mo5 O19 103.6(5)
O5 Mo5 O19 98.2(5)
O18 Mo5 O25 100.5(5)
O5 Mo5 O25 95.6(5)
O19 Mo5 O25 147.8(4)
O18 Mo5 O37 94.1(5)
O5 Mo5 O37 158.9(4)
O19 Mo5 O37 84.7(4)
O25 Mo5 O37 72.5(4)
O18 Mo5 O26 166.4(5)
O5 Mo5 O26 87.7(4)
O19 Mo5 O26 77.4(4)
O25 Mo5 O26 74.2(4)
O37 Mo5 O26 72.4(3)
O18 Mo5 Mo6 135.5(4)
O5 Mo5 Mo6 84.6(3)
O19 Mo5 Mo6 32.0(3)
O25 Mo5 Mo6 122.0(3)
O37 Mo5 Mo6 87.1(3)
O26 Mo5 Mo6 47.8(3)
O18 Mo5 Mo8 134.2(4)
O5 Mo5 Mo8 81.4(3)
O19 Mo5 Mo8 120.4(3)
O25 Mo5 Mo8 34.1(3)
O37 Mo5 Mo8 79.1(3)
O26 Mo5 Mo8 43.0(3)
Mo6 Mo5 Mo8 89.76(5)
O18 Mo5 Yb1 133.0(4)
O5 Mo5 Yb1 27.6(3)
O19 Mo5 Yb1 89.2(3)
O25 Mo5 Yb1 89.7(3)
O37 Mo5 Yb1 132.4(3)
O26 Mo5 Yb1 60.2(2)
Mo6 Mo5 Yb1 65.15(3)
Mo8 Mo5 Yb1 63.76(3)
O20 Mo6 O6 106.6(6)
O20 Mo6 O19 102.1(5)
O6 Mo6 O19 95.0(5)
O20 Mo6 O21 103.7(5)
O6 Mo6 O21 95.8(5)
O19 Mo6 O21 147.7(4)
O20 Mo6 O38 96.1(5)
O6 Mo6 O38 157.2(5)
O19 Mo6 O38 78.9(4)
O21 Mo6 O38 79.4(4)
O20 Mo6 O26 167.2(5)
O6 Mo6 O26 86.1(4)
O19 Mo6 O26 74.8(4)
O21 Mo6 O26 75.7(4)
O38 Mo6 O26 71.1(4)
O20 Mo6 Mo5 133.4(4)
O6 Mo6 Mo5 81.7(4)
O19 Mo6 Mo5 31.5(3)
O21 Mo6 Mo5 121.3(3)
O38 Mo6 Mo5 81.9(3)
O26 Mo6 Mo5 45.6(2)
O20 Mo6 Mo7 135.7(4)
O6 Mo6 Mo7 82.2(4)
O19 Mo6 Mo7 120.6(3)
O21 Mo6 Mo7 32.2(3)
O38 Mo6 Mo7 82.2(3)
O26 Mo6 Mo7 45.8(2)
Mo5 Mo6 Mo7 90.46(5)
O20 Mo6 Yb1 133.4(4)
O6 Mo6 Yb1 26.7(4)
O19 Mo6 Yb1 87.9(3)
O21 Mo6 Yb1 88.2(3)
O38 Mo6 Yb1 130.5(3)
O26 Mo6 Yb1 59.4(2)
Mo5 Mo6 Yb1 64.20(3)
Mo7 Mo6 Yb1 64.16(3)
O22 Mo7 O7 105.0(5)
O22 Mo7 O21 104.1(5)
O7 Mo7 O21 97.9(5)
O22 Mo7 O23 100.4(5)
O7 Mo7 O23 94.3(4)
O21 Mo7 O23 148.7(4)
O22 Mo7 O39 95.6(5)
O7 Mo7 O39 157.5(4)
O21 Mo7 O39 85.6(4)
O23 Mo7 O39 72.8(4)
O22 Mo7 O26 168.1(5)
O7 Mo7 O26 86.1(4)
O21 Mo7 O26 78.1(4)
O23 Mo7 O26 74.0(4)
O39 Mo7 O26 72.8(4)
O22 Mo7 Mo6 136.5(4)
O7 Mo7 Mo6 83.5(3)
O21 Mo7 Mo6 32.8(3)
O23 Mo7 Mo6 121.7(3)
O39 Mo7 Mo6 87.8(3)
O26 Mo7 Mo6 47.7(3)
O22 Mo7 Yb1 131.0(4)
O7 Mo7 Yb1 26.0(3)
O21 Mo7 Yb1 89.7(3)
O23 Mo7 Yb1 88.8(3)
O39 Mo7 Yb1 132.6(3)
O26 Mo7 Yb1 60.2(2)
Mo6 Mo7 Yb1 65.15(3)
O24 Mo8 O8 108.7(5)
O24 Mo8 O23 98.0(5)
O8 Mo8 O23 97.7(5)
O24 Mo8 O25 98.8(4)
O8 Mo8 O25 99.1(5)
O23 Mo8 O25 151.0(4)
O24 Mo8 O26 160.2(4)
O8 Mo8 O26 91.1(4)
O23 Mo8 O26 78.3(4)
O25 Mo8 O26 77.9(4)
O24 Mo8 O44 85.2(5)
O8 Mo8 O44 166.0(4)
O23 Mo8 O44 79.1(4)
O25 Mo8 O44 78.9(4)
O26 Mo8 O44 74.9(4)
O24 Mo8 Mo5 134.1(3)
O8 Mo8 Mo5 85.2(3)
O23 Mo8 Mo5 124.0(3)
O25 Mo8 Mo5 35.3(3)
O26 Mo8 Mo5 45.7(2)
O44 Mo8 Mo5 85.4(3)
O24 Mo8 Yb1 138.4(3)
O8 Mo8 Yb1 29.7(3)
O23 Mo8 Yb1 91.1(3)
O25 Mo8 Yb1 91.9(3)
O26 Mo8 Yb1 61.4(2)
O44 Mo8 Yb1 136.3(3)
Mo5 Mo8 Yb1 65.07(4)
O45 Mo9 O27 105.9(6)
O45 Mo9 O28 102.5(6)
O27 Mo9 O28 101.8(6)
O45 Mo9 O34 95.6(5)
O27 Mo9 O34 99.4(6)
O28 Mo9 O34 147.1(4)
O45 Mo9 O35 96.5(5)
O27 Mo9 O35 157.0(6)
O28 Mo9 O35 77.9(4)
O34 Mo9 O35 72.9(4)
O45 Mo9 O10 162.7(5)
O27 Mo9 O10 86.9(5)
O28 Mo9 O10 85.8(5)
O34 Mo9 O10 70.4(4)
O35 Mo9 O10 70.2(4)
O29 Mo10 O46 105.1(7)
O29 Mo10 O28 104.0(5)
O46 Mo10 O28 98.4(6)
O29 Mo10 O30 102.9(5)
O46 Mo10 O30 100.8(5)
O28 Mo10 O30 141.4(4)
O29 Mo10 O11 88.8(5)
O46 Mo10 O11 166.1(6)
O28 Mo10 O11 77.3(5)
O30 Mo10 O11 76.1(4)
O31 Mo11 O47 106.3(6)
O31 Mo11 O30 101.9(5)
O47 Mo11 O30 102.2(5)
O31 Mo11 O32 100.1(5)
O47 Mo11 O32 95.4(5)
O30 Mo11 O32 146.5(4)
O31 Mo11 O35 159.7(5)
O47 Mo11 O35 93.4(5)
O30 Mo11 O35 78.2(4)
O32 Mo11 O35 72.4(4)
O31 Mo11 O12 89.6(5)
O47 Mo11 O12 160.6(5)
O30 Mo11 O12 84.9(4)
O32 Mo11 O12 70.3(4)
O35 Mo11 O12 70.1(4)
O48 Mo12 O33 104.3(6)
O48 Mo12 O32 102.2(5)
O33 Mo12 O32 97.9(5)
O48 Mo12 O34 100.3(5)
O33 Mo12 O34 95.9(5)
O32 Mo12 O34 149.7(4)
O48 Mo12 O35 99.5(5)
O33 Mo12 O35 156.2(5)
O32 Mo12 O35 77.9(4)
O34 Mo12 O35 78.6(4)
O48 Mo12 O17 174.9(5)
O33 Mo12 O17 80.5(4)
O32 Mo12 O17 78.4(4)
O34 Mo12 O17 77.4(4)
O35 Mo12 O17 75.7(4)
O49 Mo13 O36 105.2(6)
O49 Mo13 O43 101.6(6)
O36 Mo13 O43 102.5(6)
O49 Mo13 O37 96.7(6)
O36 Mo13 O37 98.2(6)
O43 Mo13 O37 147.6(4)
O49 Mo13 O44 94.8(5)
O36 Mo13 O44 159.3(5)
O43 Mo13 O44 78.1(4)
O37 Mo13 O44 73.9(4)
O49 Mo13 O25 162.1(5)
O36 Mo13 O25 89.4(5)
O43 Mo13 O25 84.9(4)
O37 Mo13 O25 70.5(4)
O44 Mo13 O25 70.0(4)
O50 Mo14 O38 104.6(6)
O50 Mo14 O39 102.3(5)
O38 Mo14 O39 97.8(5)
O50 Mo14 O37 100.9(5)
O38 Mo14 O37 95.7(5)
O39 Mo14 O37 149.2(4)
O50 Mo14 O44 99.0(5)
O38 Mo14 O44 156.4(5)
O39 Mo14 O44 78.2(4)
O37 Mo14 O44 78.3(4)
O50 Mo14 O26 174.7(5)
O38 Mo14 O26 80.6(4)
O39 Mo14 O26 77.3(4)
O37 Mo14 O26 77.7(4)
O44 Mo14 O26 75.7(4)
O40 Mo15 O51 105.4(6)
O40 Mo15 O41 103.6(6)
O51 Mo15 O41 103.1(6)
O40 Mo15 O39 100.0(5)
O51 Mo15 O39 95.3(5)
O41 Mo15 O39 144.8(4)
O40 Mo15 O23 90.0(5)
O51 Mo15 O23 160.4(5)
O41 Mo15 O23 84.5(4)
O39 Mo15 O23 69.7(4)
O40 Mo15 O44 159.7(5)
O51 Mo15 O44 94.2(5)
O41 Mo15 O44 76.4(4)
O39 Mo15 O44 72.5(4)
O23 Mo15 O44 69.7(3)
O42 Mo16 O52 104.0(7)
O42 Mo16 O41 105.6(6)
O52 Mo16 O41 100.8(6)
O42 Mo16 O43 103.5(6)
O52 Mo16 O43 96.6(6)
O41 Mo16 O43 141.1(5)
O42 Mo16 O24 90.5(6)
O52 Mo16 O24 165.4(6)
O41 Mo16 O24 76.3(4)
O43 Mo16 O24 78.1(4)
O7 Yb1 O3 74.5(3)
O7 Yb1 O1 142.5(4)
O3 Yb1 O1 115.6(3)
O7 Yb1 O5 115.0(4)
O3 Yb1 O5 142.7(3)
O1 Yb1 O5 79.8(4)
O7 Yb1 O4 140.5(3)
O3 Yb1 O4 73.5(3)
O1 Yb1 O4 73.7(3)
O5 Yb1 O4 79.5(3)
O7 Yb1 O2 76.4(4)
O3 Yb1 O2 73.7(3)
O1 Yb1 O2 72.9(4)
O5 Yb1 O2 142.5(3)
O4 Yb1 O2 115.4(3)
O7 Yb1 O6 73.2(3)
O3 Yb1 O6 140.5(3)
O1 Yb1 O6 79.4(4)
O5 Yb1 O6 73.2(3)
O4 Yb1 O6 144.5(3)
O2 Yb1 O6 77.0(3)
O7 Yb1 O8 73.0(3)
O3 Yb1 O8 75.9(3)
O1 Yb1 O8 143.3(4)
O5 Yb1 O8 73.3(3)
O4 Yb1 O8 77.1(3)
O2 Yb1 O8 141.4(3)
O6 Yb1 O8 115.0(4)
O7 Yb1 Mo8 64.2(3)
O3 Yb1 Mo8 92.1(2)
O1 Yb1 Mo8 144.0(3)
O5 Yb1 Mo8 64.5(3)
O4 Yb1 Mo8 94.5(3)
O2 Yb1 Mo8 140.4(3)
O6 Yb1 Mo8 93.9(3)
O8 Yb1 Mo8 21.1(2)
O7 Yb1 Mo2 92.0(3)
O3 Yb1 Mo2 64.8(2)
O1 Yb1 Mo2 64.7(3)
O5 Yb1 Mo2 144.0(3)
O4 Yb1 Mo2 94.9(2)
O2 Yb1 Mo2 20.5(2)
O6 Yb1 Mo2 94.1(3)
O8 Yb1 Mo2 140.5(2)
Mo8 Yb1 Mo2 151.30(3)
O7 Yb1 Mo1 141.8(3)
O3 Yb1 Mo1 95.5(2)
O1 Yb1 Mo1 20.1(3)
O5 Yb1 Mo1 95.5(3)
O4 Yb1 Mo1 64.3(2)
O2 Yb1 Mo1 65.4(3)
O6 Yb1 Mo1 95.8(3)
O8 Yb1 Mo1 141.3(2)
Mo8 Yb1 Mo1 154.05(3)
Mo2 Yb1 Mo1 51.51(3)
O7 Yb1 Mo7 19.5(3)
O3 Yb1 Mo7 90.6(2)
O1 Yb1 Mo7 142.6(2)
O5 Yb1 Mo7 95.5(2)
O4 Yb1 Mo7 142.4(2)
O2 Yb1 Mo7 91.2(3)
O6 Yb1 Mo7 63.9(3)
O8 Yb1 Mo7 65.9(2)
Mo8 Yb1 Mo7 51.38(3)
Mo2 Yb1 Mo7 109.08(3)
Mo1 Yb1 Mo7 152.78(3)
Mo1 O1 Yb1 132.7(5)
Mo2 O2 Yb1 130.5(5)
Mo3 O3 Yb1 132.5(5)
Mo4 O4 Yb1 132.9(5)
Mo5 O5 Yb1 132.0(5)
Mo6 O6 Yb1 134.1(6)
Mo7 O7 Yb1 134.5(5)
Mo8 O8 Yb1 129.2(5)
Mo2 O10 Mo1 111.1(6)
Mo2 O10 Mo9 107.7(5)
Mo1 O10 Mo9 101.6(4)
Mo2 O11 Mo10 114.3(6)
Mo2 O12 Mo3 110.9(5)
Mo2 O12 Mo11 108.1(5)
Mo3 O12 Mo11 102.8(4)
Mo3 O14 Mo4 115.0(5)
Mo1 O16 Mo4 114.4(5)
Mo2 O17 Mo12 103.0(5)
Mo2 O17 Mo1 92.0(4)
Mo12 O17 Mo1 97.5(4)
Mo2 O17 Mo3 91.0(4)
Mo12 O17 Mo3 97.0(4)
Mo1 O17 Mo3 164.1(6)
Mo2 O17 Mo4 164.6(5)
Mo12 O17 Mo4 92.4(4)
Mo1 O17 Mo4 86.7(4)
Mo3 O17 Mo4 86.2(3)
Mo5 O19 Mo6 116.4(5)
Mo7 O21 Mo6 115.0(5)
Mo8 O23 Mo7 110.8(5)
Mo8 O23 Mo15 109.9(5)
Mo7 O23 Mo15 102.2(4)
Mo8 O24 Mo16 116.2(5)
Mo8 O25 Mo5 110.6(5)
Mo8 O25 Mo13 109.0(4)
Mo5 O25 Mo13 103.0(4)
Mo8 O26 Mo14 103.4(4)
Mo8 O26 Mo5 91.3(3)
Mo14 O26 Mo5 98.3(4)
Mo8 O26 Mo7 91.4(4)
Mo14 O26 Mo7 96.8(3)
Mo5 O26 Mo7 163.6(5)
Mo8 O26 Mo6 164.5(5)
Mo14 O26 Mo6 92.1(4)
Mo5 O26 Mo6 86.6(3)
Mo7 O26 Mo6 86.5(3)
Mo9 O28 Mo10 120.4(6)
Mo11 O30 Mo10 118.9(6)
Mo12 O32 Mo11 109.4(5)
Mo12 O32 Mo3 109.1(4)
Mo11 O32 Mo3 105.7(4)
Mo12 O33 Mo4 116.7(5)
Mo12 O34 Mo9 107.8(5)
Mo12 O34 Mo1 109.7(5)
Mo9 O34 Mo1 105.5(4)
Mo12 O35 Mo2 106.4(5)
Mo12 O35 Mo9 93.0(4)
Mo2 O35 Mo9 98.4(4)
Mo12 O35 Mo11 92.7(4)
Mo2 O35 Mo11 98.2(4)
Mo9 O35 Mo11 160.2(6)
Mo13 O37 Mo14 107.7(6)
Mo13 O37 Mo5 105.8(5)
Mo14 O37 Mo5 109.1(4)
Mo14 O38 Mo6 116.1(5)
Mo14 O39 Mo15 108.8(5)
Mo14 O39 Mo7 110.2(5)
Mo15 O39 Mo7 106.2(5)
Mo15 O41 Mo16 122.3(6)
Mo13 O43 Mo16 119.5(5)
Mo14 O44 Mo8 105.9(5)
Mo14 O44 Mo13 92.3(4)
Mo8 O44 Mo13 98.7(4)
Mo14 O44 Mo15 92.6(4)
Mo8 O44 Mo15 97.7(4)
Mo13 O44 Mo15 160.9(5)
C5 N1 C9 112.8(18)
C5 N1 C1 113.2(13)
C9 N1 C1 105.2(12)
C5 N1 C13 105.5(12)
C9 N1 C13 111.9(16)
C1 N1 C13 108.3(15)
C2 C1 N1 114.2(13)
C2 C1 H1A 108.7
N1 C1 H1A 108.7
C2 C1 H1B 108.7
N1 C1 H1B 108.7
H1A C1 H1B 107.6
C1 C2 C3 112.1(15)
C1 C2 H2A 109.2
C3 C2 H2A 109.2
C1 C2 H2B 109.2
C3 C2 H2B 109.2
H2A C2 H2B 107.9
C4 C3 C2 112.7(15)
C4 C3 H3A 109.0
C2 C3 H3A 109.0
C4 C3 H3B 109.0
C2 C3 H3B 109.0
H3A C3 H3B 107.8
C3 C4 H4A 109.5
C3 C4 H4B 109.5
H4A C4 H4B 109.5
C3 C4 H4C 109.5
H4A C4 H4C 109.5
H4B C4 H4C 109.5
N1 C5 C6 118.5(14)
N1 C5 H5A 107.7
C6 C5 H5A 107.7
N1 C5 H5B 107.7
C6 C5 H5B 107.7
H5A C5 H5B 107.1
C7 C6 C5 110.5(14)
C7 C6 H6A 109.5
C5 C6 H6A 109.5
C7 C6 H6B 109.5
C5 C6 H6B 109.5
H6A C6 H6B 108.1
C8 C7 C6 111.8(18)
C8 C7 H7A 109.2
C6 C7 H7A 109.2
C8 C7 H7B 109.2
C6 C7 H7B 109.2
H7A C7 H7B 107.9
C7 C8 H8A 109.5
C7 C8 H8B 109.5
H8A C8 H8B 109.5
C7 C8 H8C 109.5
H8A C8 H8C 109.5
H8B C8 H8C 109.5
N1 C9 C10 113.2(15)
N1 C9 H9A 108.9
C10 C9 H9A 108.9
N1 C9 H9B 108.9
C10 C9 H9B 108.9
H9A C9 H9B 107.8
C11 C10 C9 116(2)
C11 C10 H10A 108.4
C9 C10 H10A 108.4
C11 C10 H10B 108.4
C9 C10 H10B 108.4
H10A C10 H10B 107.4
C12 C11 C10 105(3)
C12 C11 H11A 110.7
C10 C11 H11A 110.7
C12 C11 H11B 110.7
C10 C11 H11B 110.7
H11A C11 H11B 108.8
C11 C12 H12A 109.5
C11 C12 H12B 109.5
H12A C12 H12B 109.5
C11 C12 H12C 109.5
H12A C12 H12C 109.5
H12B C12 H12C 109.5
C14 C13 N1 113.7(14)
C14 C13 H13A 108.8
N1 C13 H13A 108.8
C14 C13 H13B 108.8
N1 C13 H13B 108.8
H13A C13 H13B 107.7
C15 C14 C13 110.6(16)
C15 C14 H14A 109.5
C13 C14 H14A 109.5
C15 C14 H14B 109.5
C13 C14 H14B 109.5
H14A C14 H14B 108.1
C14 C15 C16 112(2)
C14 C15 H15A 109.2
C16 C15 H15A 109.2
C14 C15 H15B 109.2
C16 C15 H15B 109.2
H15A C15 H15B 107.9
C15 C16 H16A 109.5
C15 C16 H16B 109.5
H16A C16 H16B 109.5
C15 C16 H16C 109.5
H16A C16 H16C 109.5
H16B C16 H16C 109.5
C21 N2 C17 109.1(18)
C21 N2 C25 117(2)
C17 N2 C25 109.6(13)
C21 N2 C29 105.3(14)
C17 N2 C29 108.6(15)
C25 N2 C29 106.9(17)
N2 C17 C18 116.9(15)
N2 C17 H17A 108.1
C18 C17 H17A 108.1
N2 C17 H17B 108.1
C18 C17 H17B 108.1
H17A C17 H17B 107.3
C19 C18 C17 110.7(16)
C19 C18 H18A 109.5
C17 C18 H18A 109.5
C19 C18 H18B 109.5
C17 C18 H18B 109.5
H18A C18 H18B 108.1
C20 C19 C18 113(2)
C20 C19 H19A 108.9
C18 C19 H19A 108.9
C20 C19 H19B 108.9
C18 C19 H19B 108.9
H19A C19 H19B 107.7
C19 C20 H20A 109.5
C19 C20 H20B 109.5
H20A C20 H20B 109.5
C19 C20 H20C 109.5
H20A C20 H20C 109.5
H20B C20 H20C 109.5
N2 C21 C22 109.1(19)
N2 C21 H21A 109.9
C22 C21 H21A 109.9
N2 C21 H21B 109.9
C22 C21 H21B 109.9
H21A C21 H21B 108.3
C23 C22 C21 106(2)
C23 C22 H22A 110.5
C21 C22 H22A 110.5
C23 C22 H22B 110.5
C21 C22 H22B 110.5
H22A C22 H22B 108.7
C24 C23 C22 110(2)
C24 C23 H23A 109.8
C22 C23 H23A 109.8
C24 C23 H23B 109.8
C22 C23 H23B 109.8
H23A C23 H23B 108.2
C23 C24 H24A 109.5
C23 C24 H24B 109.5
H24A C24 H24B 109.5
C23 C24 H24C 109.5
H24A C24 H24C 109.5
H24B C24 H24C 109.5
C26 C25 N2 111.7(19)
C26 C25 H25A 109.3
N2 C25 H25A 109.3
C26 C25 H25B 109.3
N2 C25 H25B 109.3
H25A C25 H25B 107.9
C25 C26 C27 113(2)
C25 C26 H26A 109.0
C27 C26 H26A 109.0
C25 C26 H26B 109.0
C27 C26 H26B 109.0
H26A C26 H26B 107.8
C26 C27 C28 105(3)
C26 C27 H27A 110.8
C28 C27 H27A 110.8
C26 C27 H27B 110.8
C28 C27 H27B 110.8
H27A C27 H27B 108.9
C27 C28 H28A 109.5
C27 C28 H28B 109.5
H28A C28 H28B 109.5
C27 C28 H28C 109.5
H28A C28 H28C 109.5
H28B C28 H28C 109.5
C30 C29 N2 118.6(16)
C30 C29 H29A 107.7
N2 C29 H29A 107.7
C30 C29 H29B 107.7
N2 C29 H29B 107.7
H29A C29 H29B 107.1
C31 C30 C29 122(2)
C31 C30 H30A 106.7
C29 C30 H30A 106.7
C31 C30 H30B 106.7
C29 C30 H30B 106.7
H30A C30 H30B 106.6
C30 C31 C32 97.4(15)
C30 C31 H31A 112.3
C32 C31 H31A 112.3
C30 C31 H31B 112.3
C32 C31 H31B 112.3
H31A C31 H31B 109.9
C31 C32 H32A 109.5
C31 C32 H32B 109.5
H32A C32 H32B 109.5
C31 C32 H32C 109.5
H32A C32 H32C 109.5
H32B C32 H32C 109.5
C41 N3 C45 112.8(17)
C41 N3 C33 104.4(14)
C45 N3 C33 112.4(16)
C41 N3 C37 113.0(17)
C45 N3 C37 105.6(12)
C33 N3 C37 108.8(16)
C34 C33 N3 115.1(15)
C34 C33 H33A 108.5
N3 C33 H33A 108.5
C34 C33 H33B 108.5
N3 C33 H33B 108.5
H33A C33 H33B 107.5
C35 C34 C33 108(2)
C35 C34 H34A 110.0
C33 C34 H34A 110.0
C35 C34 H34B 110.0
C33 C34 H34B 110.0
H34A C34 H34B 108.4
C36 C35 C34 113(3)
C36 C35 H35A 109.0
C34 C35 H35A 109.0
C36 C35 H35B 109.0
C34 C35 H35B 109.0
H35A C35 H35B 107.8
C35 C36 H36A 109.5
C35 C36 H36B 109.5
H36A C36 H36B 109.5
C35 C36 H36C 109.5
H36A C36 H36C 109.5
H36B C36 H36C 109.5
C38 C37 N3 114.6(14)
C38 C37 H37A 108.6
N3 C37 H37A 108.6
C38 C37 H37B 108.6
N3 C37 H37B 108.6
H37A C37 H37B 107.6
C37 C38 C39 107.8(16)
C37 C38 H38A 110.1
C39 C38 H38A 110.1
C37 C38 H38B 110.1
C39 C38 H38B 110.1
H38A C38 H38B 108.5
C40 C39 C38 109.5(18)
C40 C39 H39A 109.8
C38 C39 H39A 109.8
C40 C39 H39B 109.8
C38 C39 H39B 109.8
H39A C39 H39B 108.2
C39 C40 H40A 109.5
C39 C40 H40B 109.5
H40A C40 H40B 109.5
C39 C40 H40C 109.5
H40A C40 H40C 109.5
H40B C40 H40C 109.5
N3 C41 C42 113.8(16)
N3 C41 H41A 108.8
C42 C41 H41A 108.8
N3 C41 H41B 108.8
C42 C41 H41B 108.8
H41A C41 H41B 107.7
C41 C42 C43 114.1(19)
C41 C42 H42A 108.7
C43 C42 H42A 108.7
C41 C42 H42B 108.7
C43 C42 H42B 108.7
H42A C42 H42B 107.6
C44 C43 C42 113(3)
C44 C43 H43A 108.9
C42 C43 H43A 108.9
C44 C43 H43B 108.9
C42 C43 H43B 108.9
H43A C43 H43B 107.7
C43 C44 H44A 109.5
C43 C44 H44B 109.5
H44A C44 H44B 109.5
C43 C44 H44C 109.5
H44A C44 H44C 109.5
H44B C44 H44C 109.5
N3 C45 C46 114.8(15)
N3 C45 H45A 108.6
C46 C45 H45A 108.6
N3 C45 H45B 108.6
C46 C45 H45B 108.6
H45A C45 H45B 107.5
C47 C46 C45 110.8(18)
C47 C46 H46A 109.5
C45 C46 H46A 109.5
C47 C46 H46B 109.5
C45 C46 H46B 109.5
H46A C46 H46B 108.1
C46 C47 C48 111(2)
C46 C47 H47A 109.4
C48 C47 H47A 109.4
C46 C47 H47B 109.4
C48 C47 H47B 109.4
H47A C47 H47B 108.0
C47 C48 H48A 109.5
C47 C48 H48B 109.5
H48A C48 H48B 109.5
C47 C48 H48C 109.5
H48A C48 H48C 109.5
H48B C48 H48C 109.5
C53 N4 C49 110.0(10)
C53 N4 C61 108.0(14)
C49 N4 C61 111.2(13)
C53 N4 C57 109.7(18)
C49 N4 C57 106.1(10)
C61 N4 C57 111.9(16)
C50 C49 N4 116.7(10)
C50 C49 H49A 108.1
N4 C49 H49A 108.1
C50 C49 H49B 108.1
N4 C49 H49B 108.1
H49A C49 H49B 107.3
C51 C50 C49 110(2)
C51 C50 H50A 109.7
C49 C50 H50A 109.7
C51 C50 H50B 109.7
C49 C50 H50B 109.7
H50A C50 H50B 108.2
C50 C51 C52 117(3)
C50 C51 H51A 108.0
C52 C51 H51A 108.0
C50 C51 H51B 108.0
C52 C51 H51B 108.0
H51A C51 H51B 107.2
C51 C52 H52A 109.5
C51 C52 H52B 109.5
H52A C52 H52B 109.5
C51 C52 H52C 109.5
H52A C52 H52C 109.5
H52B C52 H52C 109.5
N4 C53 C54 118.1(17)
N4 C53 H53A 107.8
C54 C53 H53A 107.8
N4 C53 H53B 107.8
C54 C53 H53B 107.8
H53A C53 H53B 107.1
C55 C54 C53 114(2)
C55 C54 H54A 108.7
C53 C54 H54A 108.7
C55 C54 H54B 108.7
C53 C54 H54B 108.7
H54A C54 H54B 107.6
C56 C55 C54 108(3)
C56 C55 H55A 110.0
C54 C55 H55A 110.0
C56 C55 H55B 110.0
C54 C55 H55B 110.0
H55A C55 H55B 108.4
C55 C56 H56A 109.5
C55 C56 H56B 109.5
H56A C56 H56B 109.5
C55 C56 H56C 109.5
H56A C56 H56C 109.5
H56B C56 H56C 109.5
N4 C57 C58 115.5(16)
N4 C57 H57A 108.4
C58 C57 H57A 108.4
N4 C57 H57B 108.4
C58 C57 H57B 108.4
H57A C57 H57B 107.5
C57 C58 C59 102.1(14)
C57 C58 H58A 111.4
C59 C58 H58A 111.4
C57 C58 H58B 111.4
C59 C58 H58B 111.4
H58A C58 H58B 109.2
C60 C59 C58 108(2)
C60 C59 H59A 110.1
C58 C59 H59A 110.1
C60 C59 H59B 110.1
C58 C59 H59B 110.1
H59A C59 H59B 108.4
C59 C60 H60A 109.5
C59 C60 H60B 109.5
H60A C60 H60B 109.5
C59 C60 H60C 109.5
H60A C60 H60C 109.5
H60B C60 H60C 109.5
C62 C61 N4 116.2(18)
C62 C61 H61A 108.2
N4 C61 H61A 108.2
C62 C61 H61B 108.2
N4 C61 H61B 108.2
H61A C61 H61B 107.4
C61 C62 C63 110(2)
C61 C62 H62A 109.7
C63 C62 H62A 109.7
C61 C62 H62B 109.7
C63 C62 H62B 109.7
H62A C62 H62B 108.2
C62 C63 C64 111(3)
C62 C63 H63A 109.5
C64 C63 H63A 109.5
C62 C63 H63B 109.5
C64 C63 H63B 109.5
H63A C63 H63B 108.1
C63 C64 H64A 109.5
C63 C64 H64B 109.5
H64A C64 H64B 109.5
C63 C64 H64C 109.5
H64A C64 H64C 109.5
H64B C64 H64C 109.5
C69 N5 C73 107(2)
C69 N5 C77 106(3)
C73 N5 C77 111(3)
C69 N5 C65 117(3)
C73 N5 C65 109(3)
C77 N5 C65 107(2)
C66 C65 N5 116(2)
C66 C65 H65A 108.3
N5 C65 H65A 108.3
C66 C65 H65B 108.3
N5 C65 H65B 108.3
H65A C65 H65B 107.4
C67 C66 C65 112(3)
C67 C66 H66A 109.1
C65 C66 H66A 109.1
C67 C66 H66B 109.1
C65 C66 H66B 109.1
H66A C66 H66B 107.9
C66 C67 C68 95.1(14)
C66 C67 H67A 112.7
C68 C67 H67A 112.7
C66 C67 H67B 112.7
C68 C67 H67B 112.7
H67A C67 H67B 110.2
C67 C68 H68A 109.5
C67 C68 H68B 109.5
H68A C68 H68B 109.5
C67 C68 H68C 109.5
H68A C68 H68C 109.5
H68B C68 H68C 109.5
N5 C69 C70 113(2)
N5 C69 H69A 109.0
C70 C69 H69A 109.0
N5 C69 H69B 109.0
C70 C69 H69B 109.0
H69A C69 H69B 107.8
C71 C70 C69 103(3)
C71 C70 H70A 111.1
C69 C70 H70A 111.1
C71 C70 H70B 111.1
C69 C70 H70B 111.1
H70A C70 H70B 109.1
C70 C71 C72 117(3)
C70 C71 H71A 108.2
C72 C71 H71A 108.2
C70 C71 H71B 108.2
C72 C71 H71B 108.2
H71A C71 H71B 107.3
C71 C72 H72A 109.5
C71 C72 H72B 109.5
H72A C72 H72B 109.5
C71 C72 H72C 109.5
H72A C72 H72C 109.5
H72B C72 H72C 109.5
N5 C73 C74 106(3)
N5 C73 H73A 110.5
C74 C73 H73A 110.5
N5 C73 H73B 110.5
C74 C73 H73B 110.5
H73A C73 H73B 108.7
C73 C74 C75 101(3)
C73 C74 H74A 111.5
C75 C74 H74A 111.5
C73 C74 H74B 111.5
C75 C74 H74B 111.5
H74A C74 H74B 109.3
C76 C75 C74 104.0(18)
C76 C75 H75A 111.0
C74 C75 H75A 111.0
C76 C75 H75B 111.0
C74 C75 H75B 111.0
H75A C75 H75B 109.0
C75 C76 H76A 109.5
C75 C76 H76B 109.5
H76A C76 H76B 109.5
C75 C76 H76C 109.5
H76A C76 H76C 109.5
H76B C76 H76C 109.5
N5 C77 C78 116(3)
N5 C77 H77A 108.4
C78 C77 H77A 108.4
N5 C77 H77B 108.4
C78 C77 H77B 108.4
H77A C77 H77B 107.4
C79 C78 C77 117(3)
C79 C78 H78A 108.0
C77 C78 H78A 108.0
C79 C78 H78B 108.0
C77 C78 H78B 108.0
H78A C78 H78B 107.3
C78 C79 C80 123(4)
C78 C79 H79A 106.5
C80 C79 H79A 106.5
C78 C79 H79B 106.5
C80 C79 H79B 106.5
H79A C79 H79B 106.5
C79 C80 H80A 109.5
C79 C80 H80B 109.5
H80A C80 H80B 109.5
C79 C80 H80C 109.5
H80A C80 H80C 109.5
H80B C80 H80C 109.5

loop_
_geom_bond_atom_site_label_1
_geom_bond_atom_site_label_2
_geom_bond_distance
Mo1 O9 1.695(11)
Mo1 O1 1.746(12)
Mo1 O16 1.877(10)
Mo1 O10 1.992(12)
Mo1 O34 2.226(12)
Mo1 O17 2.291(10)
Mo1 Mo4 3.2150(18)
Mo1 Yb1 3.7316(15)
Mo2 O2 1.706(11)
Mo2 O11 1.718(10)
Mo2 O10 1.926(10)
Mo2 O12 1.931(10)
Mo2 O17 2.201(11)
Mo2 O35 2.258(12)
Mo2 Yb1 3.7039(15)
Mo3 O13 1.680(10)
Mo3 O3 1.763(10)
Mo3 O14 1.878(10)
Mo3 O12 1.980(10)
Mo3 O32 2.258(9)
Mo3 O17 2.314(10)
Mo3 Mo4 3.2159(18)
Mo3 Yb1 3.7421(13)
Mo4 O15 1.671(11)
Mo4 O4 1.730(9)
Mo4 O14 1.934(10)
Mo4 O16 1.947(10)
Mo4 O33 2.196(11)
Mo4 O17 2.390(11)
Mo4 Yb1 3.7554(14)
Mo5 O18 1.711(11)
Mo5 O5 1.751(10)
Mo5 O19 1.877(10)
Mo5 O25 1.985(10)
Mo5 O37 2.262(12)
Mo5 O26 2.301(9)
Mo5 Mo6 3.2143(19)
Mo5 Mo8 3.2150(17)
Mo5 Yb1 3.7425(14)
Mo6 O20 1.684(11)
Mo6 O6 1.723(10)
Mo6 O19 1.904(11)
Mo6 O21 1.924(10)
Mo6 O38 2.179(12)
Mo6 O26 2.384(11)
Mo6 Mo7 3.2165(19)
Mo6 Yb1 3.7720(14)
Mo7 O22 1.675(11)
Mo7 O7 1.749(10)
Mo7 O21 1.890(10)
Mo7 O23 1.999(11)
Mo7 O39 2.205(10)
Mo7 O26 2.311(9)
Mo7 Yb1 3.7413(14)
Mo8 O24 1.701(10)
Mo8 O8 1.718(10)
Mo8 O23 1.920(9)
Mo8 O25 1.926(10)
Mo8 O26 2.195(11)
Mo8 O44 2.271(11)
Mo8 Yb1 3.7019(15)
Mo9 O45 1.691(13)
Mo9 O27 1.706(13)
Mo9 O28 1.893(12)
Mo9 O34 2.029(11)
Mo9 O35 2.335(11)
Mo9 O10 2.369(13)
Mo10 O29 1.673(11)
Mo10 O46 1.699(12)
Mo10 O28 1.912(12)
Mo10 O30 1.921(11)
Mo10 O11 2.405(12)
Mo11 O31 1.686(11)
Mo11 O47 1.699(11)
Mo11 O30 1.901(11)
Mo11 O32 1.997(10)
Mo11 O35 2.342(11)
Mo11 O12 2.352(11)
Mo12 O48 1.676(11)
Mo12 O33 1.762(11)
Mo12 O32 1.969(10)
Mo12 O34 1.982(10)
Mo12 O35 2.128(11)
Mo12 O17 2.289(11)
Mo13 O49 1.684(13)
Mo13 O36 1.689(12)
Mo13 O43 1.911(11)
Mo13 O37 1.994(11)
Mo13 O44 2.327(10)
Mo13 O25 2.347(12)
Mo14 O50 1.692(11)
Mo14 O38 1.777(11)
Mo14 O39 1.986(11)
Mo14 O37 1.994(11)
Mo14 O44 2.135(12)
Mo14 O26 2.287(9)
Mo15 O40 1.703(11)
Mo15 O51 1.707(12)
Mo15 O41 1.876(12)
Mo15 O39 2.017(11)
Mo15 O23 2.334(11)
Mo15 O44 2.361(10)
Mo16 O42 1.683(14)
Mo16 O52 1.723(14)
Mo16 O41 1.912(12)
Mo16 O43 1.918(10)
Mo16 O24 2.365(10)
Yb1 O7 2.302(10)
Yb1 O3 2.318(10)
Yb1 O1 2.320(11)
Yb1 O5 2.337(9)
Yb1 O4 2.357(9)
Yb1 O2 2.361(10)
Yb1 O6 2.364(10)
Yb1 O8 2.368(10)
N1 C5 1.48(2)
N1 C9 1.52(3)
N1 C1 1.55(2)
N1 C13 1.56(2)
C1 C2 1.47(2)
C1 H1A 0.9700
C1 H1B 0.9700
C2 C3 1.52(2)
C2 H2A 0.9700
C2 H2B 0.9700
C3 C4 1.49(3)
C3 H3A 0.9700
C3 H3B 0.9700
C4 H4A 0.9600
C4 H4B 0.9600
C4 H4C 0.9600
C5 C6 1.54(2)
C5 H5A 0.9700
C5 H5B 0.9700
C6 C7 1.54(3)
C6 H6A 0.9700
C6 H6B 0.9700
C7 C8 1.51(3)
C7 H7A 0.9700
C7 H7B 0.9700
C8 H8A 0.9600
C8 H8B 0.9600
C8 H8C 0.9600
C9 C10 1.548(16)
C9 H9A 0.9700
C9 H9B 0.9700
C10 C11 1.533(17)
C10 H10A 0.9700
C10 H10B 0.9700
C11 C12 1.518(19)
C11 H11A 0.9700
C11 H11B 0.9700
C12 H12A 0.9600
C12 H12B 0.9600
C12 H12C 0.9600
C13 C14 1.56(3)
C13 H13A 0.9700
C13 H13B 0.9700
C14 C15 1.48(3)
C14 H14A 0.9700
C14 H14B 0.9700
C15 C16 1.49(4)
C15 H15A 0.9700
C15 H15B 0.9700
C16 H16A 0.9600
C16 H16B 0.9600
C16 H16C 0.9600
N2 C21 1.47(3)
N2 C17 1.51(3)
N2 C25 1.53(3)
N2 C29 1.574(16)
C17 C18 1.58(3)
C17 H17A 0.9700
C17 H17B 0.9700
C18 C19 1.52(3)
C18 H18A 0.9700
C18 H18B 0.9700
C19 C20 1.47(3)
C19 H19A 0.9700
C19 H19B 0.9700
C20 H20A 0.9600
C20 H20B 0.9600
C20 H20C 0.9600
C21 C22 1.61(3)
C21 H21A 0.9700
C21 H21B 0.9700
C22 C23 1.59(3)
C22 H22A 0.9700
C22 H22B 0.9700
C23 C24 1.57(4)
C23 H23A 0.9700
C23 H23B 0.9700
C24 H24A 0.9600
C24 H24B 0.9600
C24 H24C 0.9600
C25 C26 1.43(3)
C25 H25A 0.9700
C25 H25B 0.9700
C26 C27 1.54(4)
C26 H26A 0.9700
C26 H26B 0.9700
C27 C28 1.55(4)
C27 H27A 0.9700
C27 H27B 0.9700
C28 H28A 0.9600
C28 H28B 0.9600
C28 H28C 0.9600
C29 C30 1.543(17)
C29 H29A 0.9700
C29 H29B 0.9700
C30 C31 1.524(18)
C30 H30A 0.9700
C30 H30B 0.9700
C31 C32 1.533(19)
C31 H31A 0.9700
C31 H31B 0.9700
C32 H32A 0.9600
C32 H32B 0.9600
C32 H32C 0.9600
N3 C41 1.49(2)
N3 C45 1.51(3)
N3 C33 1.55(2)
N3 C37 1.57(2)
C33 C34 1.53(3)
C33 H33A 0.9700
C33 H33B 0.9700
C34 C35 1.49(4)
C34 H34A 0.9700
C34 H34B 0.9700
C35 C36 1.40(4)
C35 H35A 0.9700
C35 H35B 0.9700
C36 H36A 0.9600
C36 H36B 0.9600
C36 H36C 0.9600
C37 C38 1.51(2)
C37 H37A 0.9700
C37 H37B 0.9700
C38 C39 1.54(3)
C38 H38A 0.9700
C38 H38B 0.9700
C39 C40 1.543(18)
C39 H39A 0.9700
C39 H39B 0.9700
C40 H40A 0.9600
C40 H40B 0.9600
C40 H40C 0.9600
C41 C42 1.56(3)
C41 H41A 0.9700
C41 H41B 0.9700
C42 C43 1.60(3)
C42 H42A 0.9700
C42 H42B 0.9700
C43 C44 1.42(4)
C43 H43A 0.9700
C43 H43B 0.9700
C44 H44A 0.9600
C44 H44B 0.9600
C44 H44C 0.9600
C45 C46 1.56(3)
C45 H45A 0.9700
C45 H45B 0.9700
C46 C47 1.55(3)
C46 H46A 0.9700
C46 H46B 0.9700
C47 C48 1.58(3)
C47 H47A 0.9700
C47 H47B 0.9700
C48 H48A 0.9600
C48 H48B 0.9600
C48 H48C 0.9600
N4 C53 1.51(3)
N4 C49 1.5186
N4 C61 1.53(3)
N4 C57 1.545(15)
C49 C50 1.47(3)
C49 H49A 0.9700
C49 H49B 0.9700
C50 C51 1.42(3)
C50 H50A 0.9700
C50 H50B 0.9700
C51 C52 1.47(4)
C51 H51A 0.9700
C51 H51B 0.9700
C52 H52A 0.9600
C52 H52B 0.9600
C52 H52C 0.9600
C53 C54 1.54(3)
C53 H53A 0.9700
C53 H53B 0.9700
C54 C55 1.53(4)
C54 H54A 0.9700
C54 H54B 0.9700
C55 C56 1.51(4)
C55 H55A 0.9700
C55 H55B 0.9700
C56 H56A 0.9600
C56 H56B 0.9600
C56 H56C 0.9600
C57 C58 1.552(18)
C57 H57A 0.9700
C57 H57B 0.9700
C58 C59 1.558(17)
C58 H58A 0.9700
C58 H58B 0.9700
C59 C60 1.484(19)
C59 H59A 0.9700
C59 H59B 0.9700
C60 H60A 0.9600
C60 H60B 0.9600
C60 H60C 0.9600
C61 C62 1.43(4)
C61 H61A 0.9700
C61 H61B 0.9700
C62 C63 1.51(4)
C62 H62A 0.9700
C62 H62B 0.9700
C63 C64 1.57(4)
C63 H63A 0.9700
C63 H63B 0.9700
C64 H64A 0.9600
C64 H64B 0.9600
C64 H64C 0.9600
N5 C69 1.534(18)
N5 C73 1.539(18)
N5 C77 1.554(19)
N5 C65 1.572(18)
C65 C66 1.569(18)
C65 H65A 0.9700
C65 H65B 0.9700
C66 C67 1.558(19)
C66 H66A 0.9700
C66 H66B 0.9700
C67 C68 1.572(19)
C67 H67A 0.9700
C67 H67B 0.9700
C68 H68A 0.9600
C68 H68B 0.9600
C68 H68C 0.9600
C69 C70 1.565(18)
C69 H69A 0.9700
C69 H69B 0.9700
C70 C71 1.552(19)
C70 H70A 0.9700
C70 H70B 0.9700
C71 C72 1.555(19)
C71 H71A 0.9700
C71 H71B 0.9700
C72 H72A 0.9600
C72 H72B 0.9600
C72 H72C 0.9600
C73 C74 1.554(19)
C73 H73A 0.9700
C73 H73B 0.9700
C74 C75 1.569(19)
C74 H74A 0.9700
C74 H74B 0.9700
C75 C76 1.555(19)
C75 H75A 0.9700
C75 H75B 0.9700
C76 H76A 0.9600
C76 H76B 0.9600
C76 H76C 0.9600
C77 C78 1.564(19)
C77 H77A 0.9700
C77 H77B 0.9700
C78 C79 1.536(19)
C78 H78A 0.9700
C78 H78B 0.9700
C79 C80 1.538(19)
C79 H79A 0.9700
C79 H79B 0.9700
C80 H80A 0.9600
C80 H80B 0.9600
C80 H80C 0.9600

loop_
_platon_squeeze_void_nr
_platon_squeeze_void_average_x
_platon_squeeze_void_average_y
_platon_squeeze_void_average_z
_platon_squeeze_void_volume
_platon_squeeze_void_count_electrons
_platon_squeeze_void_content
1 0.354 0.125 0.187 195 58 ' '
2 1.146 0.125 0.687 195 57 ' '
3 0.346 0.088 0.343 76 26 ' '
4 0.154 0.088 0.843 76 27 ' '
5 0.468 0.183 0.015 274 75 ' '
6 0.032 0.183 0.515 274 76 ' '
7 0.968 0.316 0.015 274 76 ' '
8 0.532 0.316 0.515 274 75 ' '
9 0.854 0.375 0.187 195 57 ' '
10 0.646 0.375 0.687 195 57 ' '
11 0.846 0.412 0.343 76 26 ' '
12 0.654 0.412 0.843 76 26 ' '
13 0.353 0.625 0.313 195 58 ' '
14 1.146 0.625 0.813 195 58 ' '
15 0.346 0.588 0.157 76 26 ' '
16 0.154 0.588 0.657 76 26 ' '
17 0.468 0.683 0.485 274 74 ' '
18 0.032 0.683 0.985 274 74 ' '
19 0.968 0.816 0.485 274 74 ' '
20 0.532 0.816 0.985 274 74 ' '
21 0.854 0.875 0.313 195 58 ' '
22 0.646 0.875 0.813 195 57 ' '
23 0.846 0.912 0.157 76 26 ' '
24 0.654 0.912 0.657 76 26 ' '
